data_7040614
loop_
_publ_author_name
'Marmier, Mathieu'
'Cecot, Giacomo'
'Vologzhanina, Anna V.'
'Bila, Jos\'e L'
'Zivkovic, Ivica'
'Ronnow, Henrik M.'
'Nafradi, Balint'
'Solari, Euro'
'Pattison, Philip'
'Scopelliti, Rosario'
'Severin, Kay'

_publ_section_title
;
 Dinuclear clathrochelate complexes with pendent cyano groups as
 metalloligands.
;
_journal_issue 39
_journal_name_full 'Dalton transactions (Cambridge, England : 2003)'
_journal_page_first 15507
_journal_page_last 15516
_journal_paper_doi 10.1039/c6dt02758j
_journal_volume 45
_journal_year 2016
_chemical_formula_moiety '0.5(C152 H121 Ag2 B4 N20 O18 Zn4), 1.5(C H3 N O2), 0.75(C H4 O)'
_chemical_formula_sum 'C78.25 H68.5 Ag B2 N11.5 O12.75 Zn2'
_chemical_formula_weight 1634.17
_chemical_name_systematic
;
 ?
;
_space_group_crystal_system triclinic
_space_group_IT_number 1
_space_group_name_Hall 'P 1'
_space_group_name_H-M_alt 'P 1'
_symmetry_space_group_name_Hall 'P 1'
_symmetry_space_group_name_H-M 'P 1'
_atom_sites_solution_hydrogens geom
_audit_creation_date 2016-04-18
_audit_creation_method
;
Olex2 1.2
(compiled 2016.02.19 svn.r3266 for OlexSys, GUI svn.r5155)
;
_audit_update_record
;
2016-05-20 deposited with the CCDC.
2016-08-26 downloaded from the CCDC.
;
_cell_angle_alpha 67.658(2)
_cell_angle_beta 78.0034(17)
_cell_angle_gamma 65.410(2)
_cell_formula_units_Z 2
_cell_length_a 15.6943(3)
_cell_length_b 17.8805(5)
_cell_length_c 18.0418(4)
_cell_measurement_reflns_used 24020
_cell_measurement_temperature 140.0(1)
_cell_measurement_theta_max 29.0900
_cell_measurement_theta_min 3.9380
_cell_volume 4250.73(19)
_computing_cell_refinement 'CrysAlisPro 1.171.38.41 (Rigaku OD, 2015)'
_computing_data_collection 'CrysAlisPro 1.171.38.41 (Rigaku OD, 2015)'
_computing_data_reduction 'CrysAlisPro 1.171.38.41 (Rigaku OD, 2015)'
_computing_molecular_graphics 'Olex2 (Dolomanov et al., 2009)'
_computing_publication_material 'Olex2 (Dolomanov et al., 2009)'
_computing_structure_refinement 'SHELXL (Sheldrick, 2015a)'
_computing_structure_solution 'SHEXTL (Sheldrick, 2015b)'
_diffrn_ambient_temperature 140.00(10)
_diffrn_measured_fraction_theta_full 0.996
_diffrn_measured_fraction_theta_max 0.864
_diffrn_measurement_device_type 'Super Nova, Dual, Cu at zero, Atlas'
_diffrn_measurement_method 'omega scans'
_diffrn_radiation_monochromator mirror
_diffrn_radiation_type MoK\a
_diffrn_radiation_wavelength 0.71073
_diffrn_reflns_av_R_equivalents 0.0305
_diffrn_reflns_av_unetI/netI 0.0514
_diffrn_reflns_Laue_measured_fraction_full 0.996
_diffrn_reflns_Laue_measured_fraction_max 0.864
_diffrn_reflns_limit_h_max 21
_diffrn_reflns_limit_h_min -20
_diffrn_reflns_limit_k_max 24
_diffrn_reflns_limit_k_min -23
_diffrn_reflns_limit_l_max 19
_diffrn_reflns_limit_l_min -23
_diffrn_reflns_number 55999
_diffrn_reflns_point_group_measured_fraction_full 0.824
_diffrn_reflns_point_group_measured_fraction_max 0.678
_diffrn_reflns_theta_full 26.000
_diffrn_reflns_theta_max 29.480
_diffrn_reflns_theta_min 3.597
_diffrn_source 'micro-focus sealed X-ray tuve'
_diffrn_source_type 'SuperNova Mo X-ray Source'
_exptl_absorpt_coefficient_mu 0.850
_exptl_absorpt_correction_T_max 0.747
_exptl_absorpt_correction_T_min 0.503
_exptl_absorpt_correction_type analytical
_exptl_absorpt_process_details
;
CrysAlisPro 1.171.38.41 (Rigaku Oxford Diffraction, 2015)
Analytical numeric absorption correction using a multifaceted crystal
            model based on expressions derived by R.C. Clark & J.S. Reid.
(Clark, R. C. & Reid, J. S. (1995). Acta Cryst. A51, 887-897)
Empirical absorption correction using spherical harmonics,
 implemented in SCALE3 ABSPACK scaling algorithm.
;
_exptl_crystal_colour 'pale yellow'
_exptl_crystal_colour_primary 'pale yellow'
_exptl_crystal_density_diffrn 1.277
_exptl_crystal_description plate
_exptl_crystal_F_000 1675
_exptl_crystal_size_max 0.7
_exptl_crystal_size_mid 0.5
_exptl_crystal_size_min 0.1
_refine_diff_density_max 2.176
_refine_diff_density_min -0.946
_refine_diff_density_rms 0.116
_refine_ls_abs_structure_details
;
 Flack x determined using 9588 quotients [(I+)-(I-)]/[(I+)+(I-)]
 (Parsons, Flack and Wagner, Acta Cryst. B69 (2013) 249-259).
;
_refine_ls_abs_structure_Flack 0.011(6)
_refine_ls_extinction_method none
_refine_ls_goodness_of_fit_ref 1.003
_refine_ls_hydrogen_treatment constr
_refine_ls_matrix_type full
_refine_ls_number_parameters 2059
_refine_ls_number_reflns 32067
_refine_ls_number_restraints 209
_refine_ls_restrained_S_all 1.009
_refine_ls_R_factor_all 0.0716
_refine_ls_R_factor_gt 0.0614
_refine_ls_shift/su_max 0.007
_refine_ls_shift/su_mean 0.002
_refine_ls_structure_factor_coef Fsqd
_refine_ls_weighting_details 'w=1/[\s^2^(Fo^2^)+(0.0600P)^2^+16.9104P] where P=(Fo^2^+2Fc^2^)/3'
_refine_ls_weighting_scheme calc
_refine_ls_wR_factor_gt 0.1513
_refine_ls_wR_factor_ref 0.1588
_reflns_Friedel_coverage 0.571
_reflns_Friedel_fraction_full 0.653
_reflns_Friedel_fraction_max 0.493
_reflns_number_gt 28082
_reflns_number_total 32067
_reflns_threshold_expression 'I > 2\s(I)'
_cod_data_source_file c6dt02758j2.cif
_cod_data_source_block 12
_cod_depositor_comments
;Adding full bibliography for 7040612--7040615.cif.

 Adding full bibliography for 7040612--7040615.cif.
;
_cod_original_cell_volume 4250.72(19)
_cod_original_formula_sum 'C78.25 H68.50 Ag B2 N11.50 O12.75 Zn2'
_cod_database_code 7040614
_shelxl_version_number 2014-3
_shelx_space_group_comment
;
The symmetry employed for this shelxl refinement is uniquely defined
by the following loop, which should always be used as a source of
symmetry information in preference to the above space-group names.
They are only intended as comments.
;
_oxdiff_exptl_absorpt_empirical_full_min 0.523
_oxdiff_exptl_absorpt_empirical_full_max 1.520
_oxdiff_exptl_absorpt_empirical_details
;
Empirical correction (ABSPACK) includes:
- Absorption correction using spherical harmonics
- Frame scaling
;
_olex2_refinement_description
;
1. Fixed Uiso
 At 1.2 times of:
  All C(H) groups
 At 1.5 times of:
  All C(H,H,H) groups, All O(H) groups
2. Restrained distances
 C3BA-C1G
 2.5 with sigma of 0.02
 C32-C34 = C32-C35
 1.5 with sigma of 0.02
 C34-C35
 2.5 with sigma of 0.02
 C33-C32
 1.5 with sigma of 0.02
 C34-C33
 2.5 with sigma of 0.02
 C33-C35
 2.5 with sigma of 0.02
 C34-C27
 2.5 with sigma of 0.02
 O2S-O1S
 2 with sigma of 0.02
 O0AA-C16S
 1.47 with sigma of 0.02
 O12S-O11S
 2 with sigma of 0.02
 N9S-C9S
 1.4 with sigma of 0.02
 O15S-O14S = O1AA-O18S
 2.2 with sigma of 0.02
 N10S-C10S
 1.4 with sigma of 0.02
 H26-H35A
 2.15 with sigma of 0.01
 H26-H35E
 2.15 with sigma of 0.01
 C35A-C32
 1.5 with sigma of 0.02
 O14S-C9S \\sim C9S-O15S
 with sigma of 0.02
 O18S-C10S \\sim C10S-O1AA
 with sigma of 0.02
 O18S-N10S \\sim O1AA-N10S
 with sigma of 0.02
 O11S-C6S \\sim C6S-O12S
 with sigma of 0.02
3. Uiso/Uaniso restraints and constraints
C32 \\sim C32A: within 2A with sigma of 0.04 and sigma for terminal atoms of
0.08
C35 \\sim C35A: within 2A with sigma of 0.04 and sigma for terminal atoms of
0.08
C34 \\sim C34A: within 2A with sigma of 0.04 and sigma for terminal atoms of
0.08
C33 \\sim C33A: within 2A with sigma of 0.04 and sigma for terminal atoms of
0.08
Uanis(C10) \\sim Ueq, Uanis(C11) \\sim Ueq, Uanis(C12) \\sim Ueq: with sigma of
0.008 and sigma for terminal atoms of 0.008
Uanis(C27) \\sim Ueq, Uanis(C26) \\sim Ueq, Uanis(C28) \\sim Ueq: with sigma of
0.008 and sigma for terminal atoms of 0.016
Uanis(O1S) \\sim Ueq, Uanis(O12S) \\sim Ueq, Uanis(N6S) \\sim Ueq, Uanis(C6S)
\\sim Ueq, Uanis(O11S) \\sim Ueq, Uanis(C4S) \\sim Ueq, Uanis(O8S) \\sim Ueq,
Uanis(O7S) \\sim Ueq, Uanis(N4S) \\sim Ueq, Uanis(C16S) \\sim Ueq, Uanis(O0AA)
\\sim Ueq, Uanis(N9S) \\sim Ueq, Uanis(O15S) \\sim Ueq, Uanis(O14S) \\sim Ueq,
Uanis(C10S) \\sim Ueq, Uanis(N10S) \\sim Ueq, Uanis(O1AA) \\sim Ueq,
Uanis(O18S) \\sim Ueq, Uanis(O4S) \\sim Ueq, Uanis(O3S) \\sim Ueq: with sigma
of 0.006 and sigma for terminal atoms of 0.006
Uanis(C2S) \\sim Ueq, Uanis(C9S) \\sim Ueq: with sigma of 0.008 and sigma for
terminal atoms of 0.008
Uanis(O2S) \\sim Ueq, Uanis(N1S) \\sim Ueq: with sigma of 0.006 and sigma for
terminal atoms of 0.006
Uiso(C23) = Uiso(C22A)
Uiso(C22) = Uiso(C21A)
Uiso(C21) = Uiso(C23A)
Uiso(C147) = Uiso(C1G)
Uiso(C3BA) = Uiso(C3BB)
Uiso(C0AA) = Uiso(C1H)
Uiso(C7AA) = Uiso(C74A)
Uiso(C9AA) = Uiso(C75A)
Uiso(C1BA) = Uiso(C73A)
Uiso(C0BA) = Uiso(C72A)
Uiso(C80) = Uiso(C66A)
Uiso(C79) = Uiso(C67A)
Uiso(C78) = Uiso(C68A)
Uiso(C6AA) = Uiso(C1I)
Uiso(N18) = Uiso(N18A)
4. Rigid body (RIGU) restrains
 C27, C32, C33, C34, C35
 with sigma for 1-2 distances of 0.004 and sigma for 1-3 distances of 0.004
5. Others
 Fixed Sof: C32(0.5) N18(0.5) C0AA(0.5) H0AA(0.5) H0AB(0.5) H0AC(0.5)
 C0BA(0.5) C1BA(0.5) H1BA(0.5) H1BB(0.5) H1BC(0.5) C1G(0.5) H1GA(0.5) H1GB(0.5)
 H1GC(0.5) C3BA(0.5) H3BA(0.5) H3BB(0.5) H3BC(0.5) C6AA(0.5) C7AA(0.5)
 H7AA(0.5) H7AB(0.5) H7AC(0.5) C9AA(0.5) H9AA(0.5) H9AB(0.5) H9AC(0.5) C21(0.5)
 H21A(0.5) H21B(0.5) H21C(0.5) C21A(0.5) H21D(0.5) H21E(0.5) H21F(0.5) C23(0.5)
 H23A(0.5) H23B(0.5) H23C(0.5) C33(0.5) H33A(0.5) H33B(0.5) H33C(0.5) C34(0.5)
 H34A(0.5) H34B(0.5) H34C(0.5) C35(0.5) H35A(0.5) H35B(0.5) H35C(0.5) C78(0.5)
 H78(0.5) C79(0.5) C80(0.5) H80(0.5) N18A(0.5) C1H(0.5) H1HA(0.5) H1HB(0.5)
 H1HC(0.5) C1I(0.5) C3BB(0.5) H3BD(0.5) H3BE(0.5) H3BF(0.5) C22(0.5) H22A(0.5)
 H22B(0.5) H22C(0.5) C22A(0.5) H22D(0.5) H22E(0.5) H22F(0.5) C23A(0.5)
 H23D(0.5) H23E(0.5) H23F(0.5) C66A(0.5) H66A(0.5) C67A(0.5) C68A(0.5)
 H68A(0.5) C72A(0.5) C73A(0.5) H73A(0.5) H73B(0.5) H73C(0.5) C74A(0.5)
 H74A(0.5) H74B(0.5) H74C(0.5) C75A(0.5) H75A(0.5) H75B(0.5) H75C(0.5)
 C147(0.5) H14A(0.5) H14B(0.5) H14C(0.5) O3S(0.5) O2S(0.5) O1S(0.5) O4S(0.5)
 N2S(0.5) N1S(0.5) C1S(0.5) H1SA(0.5) H1SB(0.5) H1SC(0.5) C2S(0.5) H2SA(0.5)
 H2SB(0.5) H2SC(0.5) N4S(0.5) O8S(0.5) O7S(0.5) C4S(0.5) H4SA(0.5) H4SB(0.5)
 H4SC(0.5) N6S(0.5) O11S(0.5) O12S(0.5) C6S(0.5) H6SA(0.5) H6SB(0.5) H6SC(0.5)
 N10S(0.5) N9S(0.5) O1AA(0.5) O14S(0.5) O18S(0.5) O15S(0.5) C9S(0.5) H9SA(0.5)
 H9SB(0.5) H9SC(0.5) C10S(0.5) H10M(0.5) H10N(0.5) H10O(0.5) O0AA(0.5)
 H0AD(0.5) C16S(0.5) H16A(0.5) H16B(0.5) H16C(0.5) C32A(0.5) C35A(0.5)
 H35D(0.5) H35E(0.5) H35F(0.5) C34A(0.5) H34D(0.5) H34E(0.5) H34F(0.5)
 C33A(0.5) H33D(0.5) H33E(0.5) H33F(0.5)
6.a Aromatic/amide H refined with riding coordinates:
 C3(H3), C5(H5), C7(H7), C8(H8), C15(H15), C17(H17), C19(H19), C20(H20),
 C26(H26), C30(H30), C31(H31), C37(H37), C39(H39), C41(H41), C43(H43), C44(H44),
  C46(H46), C47(H47), C50(H50), C51(H51), C53(H53), C54(H54), C57(H57),
 C59(H59), C61(H61), C63(H63), C64(H64), C66(H66), C67(H67), C70(H70), C71(H71),
  C73(H73), C74(H74), C82(H82), C83(H83), C86(H86), C88(H88), C90(H90),
 C91(H91), C96(H96), C98(H98), C100(H100), C101(H101), C107(H107), C109(H109),
 C111(H111), C113(H113), C114(H114), C116(H116), C117(H117), C120(H120),
 C121(H121), C123(H123), C124(H124), C126(H126), C128(H128), C130(H130),
 C132(H132), C133(H133), C135(H135), C136(H136), C139(H139), C140(H140),
 C142(H142), C143(H143), C78(H78), C80(H80), C66A(H66A), C68A(H68A)
6.b Idealised Me refined as rotating group:
 C10(H10A,H10B,H10C), C11(H11A,H11B,H11C), C12(H12A,H12B,H12C), C103(H10D,H10E,
 H10F), C104(H10G,H10H,H10I), C105(H10J,H10K,H10L), C0AA(H0AA,H0AB,H0AC),
 C1BA(H1BA,H1BB,H1BC), C1G(H1GA,H1GB,H1GC), C3BA(H3BA,H3BB,H3BC), C7AA(H7AA,
 H7AB,H7AC), C9AA(H9AA,H9AB,H9AC), C21(H21A,H21B,H21C), C21A(H21D,H21E,H21F),
 C23(H23A,H23B,H23C), C33(H33A,H33B,H33C), C34(H34A,H34B,H34C), C35(H35A,H35B,
 H35C), C1H(H1HA,H1HB,H1HC), C3BB(H3BD,H3BE,H3BF), C22(H22A,H22B,H22C),
 C22A(H22D,H22E,H22F), C23A(H23D,H23E,H23F), C73A(H73A,H73B,H73C), C74A(H74A,
 H74B,H74C), C75A(H75A,H75B,H75C), C147(H14A,H14B,H14C), C1S(H1SA,H1SB,H1SC),
 C2S(H2SA,H2SB,H2SC), C4S(H4SA,H4SB,H4SC), C8S(H8SA,H8SB,H8SC), C6S(H6SA,H6SB,
 H6SC), C9S(H9SA,H9SB,H9SC), C10S(H10M,H10N,H10O), C16S(H16A,H16B,H16C),
 C35A(H35D,H35E,H35F), C34A(H34D,H34E,H34F), C33A(H33D,H33E,H33F)
6.c Idealised tetrahedral OH refined as rotating group:
 O13S(H13S), O0AA(H0AD)
;
_olex2_submission_special_instructions 'No special instructions were received'

loop_
_space_group_symop_operation_xyz
'x, y, z'

loop_
_atom_site_label
_atom_site_type_symbol
_atom_site_fract_x
_atom_site_fract_y
_atom_site_fract_z
_atom_site_U_iso_or_equiv
_atom_site_adp_type
_atom_site_occupancy
_atom_site_site_symmetry_order
_atom_site_calc_flag
_atom_site_refinement_flags_posn
_atom_site_refinement_flags_adp
_atom_site_refinement_flags_occupancy
_atom_site_disorder_assembly
_atom_site_disorder_group
Ag1 Ag 0.36690(4) 1.92093(4) -1.18081(4) 0.03529(15) Uani 1 1 d . . . . .
Ag2 Ag -0.07672(6) 1.21684(5) 0.25252(5) 0.0518(2) Uani 1 1 d . . . . .
Zn1 Zn 0.61951(6) 1.02840(5) -0.40040(5) 0.02199(17) Uani 1 1 d . . . . .
Zn2 Zn 0.66806(6) 1.11100(5) -0.56852(5) 0.02340(18) Uani 1 1 d . . . . .
Zn3 Zn 0.46045(6) 0.34262(5) 0.93267(5) 0.02593(19) Uani 1 1 d . . . . .
Zn4 Zn 0.28198(6) 0.49293(6) 0.90617(5) 0.0279(2) Uani 1 1 d . . . . .
O1 O 0.5796(4) 1.0247(4) -0.2276(3) 0.0311(12) Uani 1 1 d . . . . .
O2 O 0.6331(4) 1.1489(3) -0.4667(3) 0.0278(12) Uani 1 1 d . . . . .
O3 O 0.6746(5) 1.2670(4) -0.7111(3) 0.0389(15) Uani 1 1 d . . . . .
O4 O 0.6563(4) 0.8794(3) -0.2432(3) 0.0299(12) Uani 1 1 d . . . . .
O5 O 0.7366(4) 0.9971(3) -0.4787(3) 0.0301(12) Uani 1 1 d . . . . .
O6 O 0.8117(4) 1.1327(4) -0.7082(3) 0.0324(13) Uani 1 1 d . . . . .
O7 O 0.4878(4) 0.9643(4) -0.2674(3) 0.0285(12) Uani 1 1 d . . . . .
O8 O 0.5600(4) 1.0655(4) -0.5093(3) 0.0346(13) Uani 1 1 d . . . . .
O9 O 0.6582(4) 1.1514(4) -0.7448(3) 0.0332(13) Uani 1 1 d . . . . .
O10 O 0.1719(5) 0.6842(4) 0.8378(6) 0.065(2) Uani 1 1 d . . . . .
O11 O 0.4211(4) 0.4711(4) 0.8614(4) 0.0334(13) Uani 1 1 d . . . . .
O12 O 0.6706(4) 0.2539(4) 0.9028(4) 0.0416(15) Uani 1 1 d . . . . .
O13 O 0.1006(5) 0.6149(6) 0.9629(5) 0.067(3) Uani 1 1 d . . . . .
O14 O 0.3558(5) 0.4093(4) 1.0071(4) 0.0439(16) Uani 1 1 d . . . . .
O15 O 0.6098(5) 0.2021(4) 1.0405(4) 0.0427(16) Uani 1 1 d . . . . .
O16 O 0.0878(5) 0.5939(4) 0.8415(5) 0.0475(17) Uani 1 1 d . . . . .
O17 O 0.3271(4) 0.3676(4) 0.8966(4) 0.0336(13) Uani 1 1 d . . . . .
O18 O 0.5822(4) 0.1580(4) 0.9370(4) 0.0360(13) Uani 1 1 d . . . . .
N1 N 0.5854(4) 1.0811(4) -0.3061(3) 0.0237(13) Uani 1 1 d . . . . .
N2 N 0.6545(5) 1.2422(4) -0.6281(4) 0.0331(16) Uani 1 1 d . . . . .
N3 N 0.6980(4) 0.9086(4) -0.3189(4) 0.0249(13) Uani 1 1 d . . . . .
N4 N 0.8015(5) 1.0748(4) -0.6308(4) 0.0272(14) Uani 1 1 d . . . . .
N5 N 0.5031(4) 0.9912(4) -0.3521(3) 0.0237(13) Uani 1 1 d . . . . .
N6 N 0.6151(5) 1.1200(5) -0.6702(4) 0.0297(15) Uani 1 1 d . . . . .
N7 N 0.0540(7) 1.1416(7) 0.1912(6) 0.061(3) Uani 1 1 d . . . . .
N8 N 0.8468(7) 0.3614(6) 0.1980(6) 0.058(2) Uani 1 1 d . . . . .
N9 N 0.4112(6) 1.7805(5) -1.1484(5) 0.0398(18) Uani 1 1 d . . . . .
N10 N 1.2459(5) 1.0248(5) -1.1521(5) 0.0406(18) Uani 1 1 d . . . . .
N11 N 0.2627(5) 0.6214(5) 0.8344(5) 0.0405(18) Uani 1 1 d . . . . .
N12 N 0.5964(5) 0.3350(4) 0.8806(4) 0.0300(14) Uani 1 1 d . . . . .
N13 N 0.1852(5) 0.5460(5) 0.9913(5) 0.044(2) Uani 1 1 d . . . . .
N14 N 0.5243(5) 0.2700(4) 1.0415(4) 0.0287(14) Uani 1 1 d . . . . .
N15 N 0.1647(5) 0.5155(4) 0.8489(4) 0.0311(15) Uani 1 1 d . . . . .
N16 N 0.4967(5) 0.2250(4) 0.9106(4) 0.0283(14) Uani 1 1 d . . . . .
N17 N -0.0777(7) 1.1808(6) 0.3908(6) 0.056(2) Uani 1 1 d . . . . .
N19 N 1.2629(7) -0.0959(8) 0.6806(7) 0.069(3) Uani 1 1 d . . . . .
N20 N 0.8635(9) -0.2898(9) 1.4894(7) 0.086(4) Uani 1 1 d . . . . .
C1 C 0.5968(5) 1.2250(5) -0.4558(5) 0.0277(16) Uani 1 1 d . . . . .
C2 C 0.5645(6) 1.2316(5) -0.3786(5) 0.0283(16) Uani 1 1 d . . . . .
C2BA C 1.0973(6) 0.7209(6) -0.4507(6) 0.041(2) Uani 1 1 d . . . . .
C3 C 0.5231(6) 1.3138(5) -0.3691(5) 0.0315(17) Uani 1 1 d . . . . .
H3 H 0.5012 1.3166 -0.3167 0.038 Uiso 1 1 calc R . . . .
C4 C 0.5123(7) 1.3906(5) -0.4312(5) 0.0356(19) Uani 1 1 d . . . . .
C5 C 0.5495(7) 1.3826(5) -0.5060(5) 0.040(2) Uani 1 1 d . . . . .
H5 H 0.5472 1.4340 -0.5498 0.048 Uiso 1 1 calc R . . . .
C6 C 0.5897(6) 1.3037(5) -0.5203(5) 0.0330(18) Uani 1 1 d . . . . .
C7 C 0.5694(6) 1.1575(5) -0.3081(5) 0.0277(16) Uani 1 1 d . . . . .
H7 H 0.5596 1.1664 -0.2578 0.033 Uiso 1 1 calc R . . . .
C8 C 0.6238(6) 1.3050(5) -0.6020(5) 0.037(2) Uani 1 1 d . . . . .
H8 H 0.6226 1.3596 -0.6398 0.045 Uiso 1 1 calc R . . . .
C9 C 0.4622(7) 1.4806(6) -0.4206(6) 0.042(2) Uani 1 1 d . . . . .
C10 C 0.4056(10) 1.4758(8) -0.3400(8) 0.072(4) Uani 1 1 d . U . . .
H10A H 0.3636 1.4455 -0.3336 0.108 Uiso 1 1 calc GR . . . .
H10B H 0.3685 1.5349 -0.3385 0.108 Uiso 1 1 calc GR . . . .
H10C H 0.4487 1.4439 -0.2964 0.108 Uiso 1 1 calc GR . . . .
C11 C 0.3909(11) 1.5407(8) -0.4861(8) 0.079(4) Uani 1 1 d . U . . .
H11A H 0.4247 1.5537 -0.5386 0.118 Uiso 1 1 calc GR . . . .
H11B H 0.3526 1.5951 -0.4749 0.118 Uiso 1 1 calc GR . . . .
H11C H 0.3502 1.5115 -0.4863 0.118 Uiso 1 1 calc GR . . . .
C12 C 0.5333(10) 1.5192(9) -0.4280(10) 0.077(4) Uani 1 1 d . U . . .
H12A H 0.5802 1.4795 -0.3881 0.115 Uiso 1 1 calc GR . . . .
H12B H 0.5018 1.5753 -0.4187 0.115 Uiso 1 1 calc GR . . . .
H12C H 0.5642 1.5280 -0.4820 0.115 Uiso 1 1 calc GR . . . .
C13 C 0.8191(5) 0.9347(5) -0.4711(4) 0.0250(15) Uani 1 1 d . . . . .
C14 C 0.8436(5) 0.8616(5) -0.4002(4) 0.0254(15) Uani 1 1 d . . . . .
C15 C 0.9309(6) 0.7943(5) -0.3961(5) 0.0303(17) Uani 1 1 d . . . . .
H15 H 0.9437 0.7452 -0.3485 0.036 Uiso 1 1 calc R . . . .
C16 C 0.9998(6) 0.7951(5) -0.4576(5) 0.0332(18) Uani 1 1 d . . . . .
C17 C 0.9772(6) 0.8681(5) -0.5274(5) 0.0348(19) Uani 1 1 d . . . . .
H17 H 1.0231 0.8708 -0.5709 0.042 Uiso 1 1 calc R . . . .
C18 C 0.8905(5) 0.9369(5) -0.5359(5) 0.0275(16) Uani 1 1 d . . . . .
C19 C 0.7799(5) 0.8517(5) -0.3282(5) 0.0272(16) Uani 1 1 d . . . . .
H19 H 0.8006 0.7988 -0.2847 0.033 Uiso 1 1 calc R . . . .
C20 C 0.8770(6) 1.0083(5) -0.6112(5) 0.0309(17) Uani 1 1 d . . . . .
H20 H 0.9290 1.0053 -0.6494 0.037 Uiso 1 1 calc R . . . .
C24 C 0.5021(6) 1.0449(6) -0.5300(5) 0.0335(18) Uani 1 1 d . . . . .
C25 C 0.4948(7) 1.0587(8) -0.6112(5) 0.052(3) Uani 1 1 d . . . . .
C26 C 0.4314(9) 1.0349(10) -0.6331(7) 0.072(3) Uani 1 1 d . U . . .
H26 H 0.4297 1.0440 -0.6882 0.086 Uiso 1 1 calc DR . . . .
C27 C 0.3708(9) 0.9987(12) -0.5780(8) 0.081(4) Uani 1 1 d D U . . .
C28 C 0.3779(9) 0.9847(10) -0.4958(7) 0.069(3) Uani 1 1 d . U . . .
C29 C 0.4403(6) 1.0073(7) -0.4726(5) 0.043(2) Uani 1 1 d . . . . .
C30 C 0.4427(6) 0.9860(6) -0.3862(5) 0.0338(18) Uani 1 1 d . . . . .
H30 H 0.3955 0.9667 -0.3525 0.041 Uiso 1 1 calc R . . . .
C31 C 0.5539(6) 1.0948(7) -0.6775(5) 0.044(2) Uani 1 1 d . . . . .
H31 H 0.5454 1.0996 -0.7300 0.053 Uiso 1 1 calc R . . . .
C32 C 0.3207(14) 0.9434(13) -0.5983(10) 0.055(5) Uiso 0.5 1 d D U P A 1
C36 C 0.5400(6) 0.9001(5) -0.1276(5) 0.0271(16) Uani 1 1 d . . . . .
C37 C 0.4619(6) 0.9487(5) -0.0886(5) 0.0271(16) Uani 1 1 d . . . . .
H37 H 0.4273 1.0077 -0.1175 0.032 Uiso 1 1 calc R . . . .
C38 C 0.4333(6) 0.9133(5) -0.0090(5) 0.0301(17) Uani 1 1 d . . . . .
C39 C 0.4858(7) 0.8262(6) 0.0320(5) 0.037(2) Uani 1 1 d . . . . .
H39 H 0.4672 0.8000 0.0860 0.044 Uiso 1 1 calc R . . . .
C40 C 0.5645(6) 0.7774(5) -0.0047(5) 0.0312(17) Uani 1 1 d . . . . .
C41 C 0.5900(6) 0.8148(5) -0.0839(4) 0.0283(16) Uani 1 1 d . . . . .
H41 H 0.6433 0.7810 -0.1091 0.034 Uiso 1 1 calc R . . . .
C42 C 0.3488(5) 0.9672(5) 0.0355(4) 0.0278(16) Uani 1 1 d . . . . .
C43 C 0.2978(7) 0.9247(7) 0.0926(6) 0.049(2) Uani 1 1 d . . . . .
H43 H 0.3143 0.8641 0.1043 0.058 Uiso 1 1 calc R . . . .
C44 C 0.2225(9) 0.9698(8) 0.1332(6) 0.060(3) Uani 1 1 d . . . . .
H44 H 0.1876 0.9405 0.1745 0.072 Uiso 1 1 calc R . . . .
C45 C 0.1972(7) 1.0619(7) 0.1121(6) 0.045(2) Uani 1 1 d . . . . .
C46 C 0.2480(8) 1.1014(8) 0.0528(7) 0.054(3) Uani 1 1 d . . . . .
H46 H 0.2323 1.1624 0.0379 0.065 Uiso 1 1 calc R . . . .
C47 C 0.3241(7) 1.0520(8) 0.0134(6) 0.049(3) Uani 1 1 d . . . . .
H47 H 0.3583 1.0801 -0.0298 0.059 Uiso 1 1 calc R . . . .
C48 C 0.1184(7) 1.1076(8) 0.1548(7) 0.054(3) Uani 1 1 d . . . . .
C49 C 0.6253(6) 0.6829(6) 0.0450(5) 0.0321(18) Uani 1 1 d . . . . .
C50 C 0.7193(7) 0.6585(6) 0.0278(6) 0.042(2) Uani 1 1 d . . . . .
H50 H 0.7451 0.6982 -0.0112 0.050 Uiso 1 1 calc R . . . .
C51 C 0.7779(7) 0.5728(6) 0.0693(6) 0.042(2) Uani 1 1 d . . . . .
H51 H 0.8441 0.5541 0.0593 0.051 Uiso 1 1 calc R . . . .
C52 C 0.7381(8) 0.5171(6) 0.1242(6) 0.044(2) Uani 1 1 d . . . . .
C53 C 0.6410(8) 0.5438(7) 0.1393(6) 0.048(2) Uani 1 1 d . . . . .
H53 H 0.6141 0.5045 0.1772 0.058 Uiso 1 1 calc R . . . .
C54 C 0.5832(8) 0.6297(6) 0.0979(5) 0.047(2) Uani 1 1 d . . . . .
H54 H 0.5168 0.6495 0.1069 0.056 Uiso 1 1 calc R . . . .
C55 C 0.7986(8) 0.4303(6) 0.1663(6) 0.047(2) Uani 1 1 d . . . . .
C56 C 0.7472(5) 1.2420(5) -0.8380(4) 0.0278(16) Uani 1 1 d . . . . .
C57 C 0.8294(6) 1.2028(5) -0.8779(4) 0.0288(17) Uani 1 1 d . . . . .
H57 H 0.8707 1.1461 -0.8499 0.035 Uiso 1 1 calc R . . . .
C58 C 0.8541(6) 1.2434(5) -0.9577(5) 0.0290(17) Uani 1 1 d . . . . .
C59 C 0.7938(6) 1.3254(5) -0.9989(5) 0.0290(17) Uani 1 1 d . . . . .
H59 H 0.8097 1.3535 -1.0532 0.035 Uiso 1 1 calc R . . . .
C60 C 0.7084(5) 1.3680(5) -0.9609(4) 0.0250(15) Uani 1 1 d . . . . .
C61 C 0.6878(6) 1.3250(5) -0.8818(5) 0.0277(16) Uani 1 1 d . . . . .
H61 H 0.6307 1.3532 -0.8560 0.033 Uiso 1 1 calc R . . . .
C62 C 0.6443(5) 1.4554(5) -1.0041(4) 0.0250(15) Uani 1 1 d . . . . .
C63 C 0.6783(6) 1.5179(5) -1.0588(5) 0.0310(17) Uani 1 1 d . . . . .
H63 H 0.7440 1.5033 -1.0703 0.037 Uiso 1 1 calc R . . . .
C64 C 0.6168(6) 1.6009(5) -1.0963(5) 0.0325(18) Uani 1 1 d . . . . .
H64 H 0.6403 1.6433 -1.1334 0.039 Uiso 1 1 calc R . . . .
C65 C 0.5208(6) 1.6225(5) -1.0799(5) 0.0305(17) Uani 1 1 d . . . . .
C66 C 0.4845(6) 1.5608(5) -1.0274(5) 0.0327(18) Uani 1 1 d . . . . .
H66 H 0.4186 1.5751 -1.0177 0.039 Uiso 1 1 calc R . . . .
C67 C 0.5471(6) 1.4782(5) -0.9900(5) 0.0306(17) Uani 1 1 d . . . . .
H67 H 0.5233 1.4356 -0.9537 0.037 Uiso 1 1 calc R . . . .
C68 C 0.4581(7) 1.7103(6) -1.1182(5) 0.0354(19) Uani 1 1 d . . . . .
C69 C 0.9435(6) 1.1979(5) -0.9980(5) 0.0292(17) Uani 1 1 d . . . . .
C70 C 0.9794(6) 1.1080(6) -0.9770(5) 0.0320(17) Uani 1 1 d . . . . .
H70 H 0.9478 1.0757 -0.9350 0.038 Uiso 1 1 calc R . . . .
C71 C 1.0601(6) 1.0633(6) -1.0153(5) 0.0326(18) Uani 1 1 d . . . . .
H71 H 1.0837 1.0016 -1.0003 0.039 Uiso 1 1 calc R . . . .
C72 C 1.1047(6) 1.1118(6) -1.0759(5) 0.0359(19) Uani 1 1 d . . . . .
C73 C 1.0746(7) 1.2004(7) -1.0955(6) 0.048(2) Uani 1 1 d . . . . .
H73 H 1.1079 1.2323 -1.1358 0.057 Uiso 1 1 calc R . . . .
C74 C 0.9937(7) 1.2430(6) -1.0548(6) 0.047(3) Uani 1 1 d . . . . .
H74 H 0.9733 1.3042 -1.0667 0.056 Uiso 1 1 calc R . . . .
C75 C 1.1855(6) 1.0648(6) -1.1187(5) 0.0366(19) Uani 1 1 d . . . . .
C76 C 0.3488(6) 0.4045(6) 1.0817(5) 0.0340(18) Uani 1 1 d . . . . .
C77 C 0.4199(6) 0.3422(6) 1.1350(5) 0.0338(18) Uani 1 1 d . . . . .
C81 C 0.2686(7) 0.4620(7) 1.1128(6) 0.047(2) Uani 1 1 d . . . . .
C82 C 0.5037(6) 0.2777(5) 1.1118(5) 0.0319(18) Uani 1 1 d . . . . .
H82 H 0.5470 0.2378 1.1520 0.038 Uiso 1 1 calc R . . . .
C83 C 0.1915(7) 0.5284(7) 1.0648(6) 0.048(3) Uani 1 1 d . . . . .
H83 H 0.1401 0.5622 1.0916 0.058 Uiso 1 1 calc R . . . .
C84 C 0.4673(6) 0.5199(5) 0.8125(5) 0.0291(16) Uani 1 1 d . . . . .
C85 C 0.5660(6) 0.4860(5) 0.7975(5) 0.0284(16) Uani 1 1 d . . . . .
C86 C 0.6114(6) 0.5400(6) 0.7444(5) 0.0344(18) Uani 1 1 d . . . . .
H86 H 0.6775 0.5154 0.7349 0.041 Uiso 1 1 calc R . . . .
C87 C 0.5644(7) 0.6288(6) 0.7043(5) 0.0367(19) Uani 1 1 d . . . . .
C88 C 0.4689(7) 0.6619(6) 0.7208(5) 0.040(2) Uani 1 1 d . . . . .
H88 H 0.4352 0.7221 0.6952 0.048 Uiso 1 1 calc R . . . .
C89 C 0.4183(6) 0.6107(5) 0.7741(5) 0.0328(18) Uani 1 1 d . . . . .
C90 C 0.3200(7) 0.6555(5) 0.7867(6) 0.040(2) Uani 1 1 d . . . . .
H90 H 0.2946 0.7159 0.7572 0.048 Uiso 1 1 calc R . . . .
C91 C 0.6263(6) 0.3954(5) 0.8326(5) 0.0301(17) Uani 1 1 d . . . . .
H91 H 0.6918 0.3795 0.8195 0.036 Uiso 1 1 calc R . . . .
C92 C 0.6172(8) 0.6855(7) 0.6454(6) 0.050(3) Uani 1 1 d . . . . .
C93 C 0.3067(6) 0.3404(5) 0.8469(5) 0.0274(16) Uani 1 1 d . . . . .
C94 C 0.2228(6) 0.3892(5) 0.8047(5) 0.0312(17) Uani 1 1 d . . . . .
C96 C 0.2055(6) 0.3604(6) 0.7492(5) 0.0360(19) Uani 1 1 d . . . . .
H96 H 0.1505 0.3952 0.7201 0.043 Uiso 1 1 calc R . . . .
C97 C 0.2642(6) 0.2843(6) 0.7345(5) 0.0348(18) Uani 1 1 d . . . . .
C98 C 0.3429(6) 0.2336(5) 0.7798(5) 0.0316(17) Uani 1 1 d . . . . .
H98 H 0.3831 0.1795 0.7728 0.038 Uiso 1 1 calc R . . . .
C99 C 0.3651(6) 0.2596(5) 0.8359(5) 0.0279(16) Uani 1 1 d . . . . .
C100 C 0.1551(6) 0.4725(6) 0.8103(6) 0.038(2) Uani 1 1 d . . . . .
H100 H 0.0990 0.4972 0.7830 0.046 Uiso 1 1 calc R . . . .
C101 C 0.4524(6) 0.2040(5) 0.8738(4) 0.0279(16) Uani 1 1 d . . . . .
H101 H 0.4799 0.1464 0.8716 0.034 Uiso 1 1 calc R . . . .
C102 C 0.2441(7) 0.2631(6) 0.6665(6) 0.042(2) Uani 1 1 d . . . . .
C103 C 0.3172(9) 0.1764(8) 0.6585(8) 0.060(3) Uani 1 1 d . . . . .
H10D H 0.3797 0.1796 0.6470 0.090 Uiso 1 1 calc GR . . . .
H10E H 0.3020 0.1654 0.6146 0.090 Uiso 1 1 calc GR . . . .
H10F H 0.3166 0.1290 0.7088 0.090 Uiso 1 1 calc GR . . . .
C104 C 0.2441(11) 0.3371(8) 0.5880(6) 0.071(4) Uani 1 1 d . . . . .
H10G H 0.2049 0.3931 0.5958 0.106 Uiso 1 1 calc GR . . . .
H10H H 0.2189 0.3308 0.5462 0.106 Uiso 1 1 calc GR . . . .
H10I H 0.3084 0.3349 0.5714 0.106 Uiso 1 1 calc GR . . . .
C105 C 0.1472(9) 0.2575(9) 0.6806(8) 0.062(3) Uani 1 1 d . . . . .
H10J H 0.1424 0.2153 0.7337 0.093 Uiso 1 1 calc GR . . . .
H10K H 0.1383 0.2388 0.6393 0.093 Uiso 1 1 calc GR . . . .
H10L H 0.0989 0.3149 0.6779 0.093 Uiso 1 1 calc GR . . . .
C106 C 0.0002(6) 0.7408(6) 0.8585(6) 0.0344(19) Uani 1 1 d . . . . .
C107 C -0.0090(6) 0.8045(6) 0.7850(5) 0.0353(19) Uani 1 1 d . . . . .
H107 H 0.0363 0.7919 0.7430 0.042 Uiso 1 1 calc R . . . .
C108 C -0.0801(6) 0.8861(5) 0.7680(5) 0.0309(17) Uani 1 1 d . . . . .
C109 C -0.1491(6) 0.9026(5) 0.8293(5) 0.0320(17) Uani 1 1 d . . . . .
H109 H -0.1991 0.9578 0.8193 0.038 Uiso 1 1 calc R . . . .
C110 C -0.1456(6) 0.8384(5) 0.9054(5) 0.0310(17) Uani 1 1 d . . . . .
C111 C -0.0702(6) 0.7580(6) 0.9182(6) 0.0372(19) Uani 1 1 d . . . . .
H111 H -0.0669 0.7139 0.9691 0.045 Uiso 1 1 calc R . . . .
C112 C -0.0818(6) 0.9546(6) 0.6892(5) 0.0312(17) Uani 1 1 d . . . . .
C113 C 0.0006(6) 0.9475(7) 0.6397(6) 0.043(2) Uani 1 1 d . . . . .
H113 H 0.0571 0.8997 0.6580 0.052 Uiso 1 1 calc R . . . .
C114 C 0.0015(7) 1.0090(7) 0.5642(6) 0.048(2) Uani 1 1 d . . . . .
H114 H 0.0581 1.0029 0.5313 0.058 Uiso 1 1 calc R . . . .
C115 C -0.0809(7) 1.0796(7) 0.5369(6) 0.041(2) Uani 1 1 d . . . . .
C116 C -0.1614(6) 1.0896(6) 0.5870(6) 0.039(2) Uani 1 1 d . . . . .
H116 H -0.2174 1.1388 0.5700 0.047 Uiso 1 1 calc R . . . .
C117 C -0.1603(6) 1.0284(6) 0.6610(5) 0.0342(18) Uani 1 1 d . . . . .
H117 H -0.2162 1.0369 0.6948 0.041 Uiso 1 1 calc R . . . .
C118 C -0.0809(7) 1.1387(7) 0.4553(6) 0.046(2) Uani 1 1 d . . . . .
C119 C -0.2190(6) 0.8563(5) 0.9715(5) 0.0309(17) Uani 1 1 d . . . . .
C120 C -0.3034(6) 0.9277(6) 0.9550(6) 0.0369(19) Uani 1 1 d . . . . .
H120 H -0.3151 0.9656 0.9012 0.044 Uiso 1 1 calc R . . . .
C121 C -0.3693(7) 0.9437(7) 1.0155(7) 0.049(2) Uani 1 1 d . . . . .
H121 H -0.4255 0.9938 1.0040 0.059 Uiso 1 1 calc R . . . .
C122 C -0.3546(7) 0.8871(9) 1.0939(6) 0.056(3) Uani 1 1 d . . . . .
C123 C -0.2717(8) 0.8176(8) 1.1117(7) 0.059(3) Uani 1 1 d . . . . .
H123 H -0.2605 0.7798 1.1655 0.070 Uiso 1 1 calc R . . . .
C124 C -0.2034(8) 0.8030(7) 1.0495(6) 0.051(2) Uani 1 1 d . . . . .
H124 H -0.1452 0.7552 1.0616 0.062 Uiso 1 1 calc R . . . .
C125 C 0.7412(6) 0.0990(5) 0.9891(5) 0.0309(17) Uani 1 1 d . . . . .
C126 C 0.8137(6) 0.0749(5) 0.9321(5) 0.0310(17) Uani 1 1 d . . . . .
H126 H 0.8066 0.1094 0.8770 0.037 Uiso 1 1 calc R . . . .
C127 C 0.8952(6) 0.0022(6) 0.9542(5) 0.0322(18) Uani 1 1 d . . . . .
C128 C 0.9049(6) -0.0504(5) 1.0330(5) 0.0332(18) Uani 1 1 d . . . . .
H128 H 0.9601 -0.1011 1.0477 0.040 Uiso 1 1 calc R . . . .
C129 C 0.8343(6) -0.0300(6) 1.0917(6) 0.0360(19) Uani 1 1 d . . . . .
C130 C 0.7540(6) 0.0438(5) 1.0689(5) 0.0337(18) Uani 1 1 d . . . . .
H130 H 0.7059 0.0575 1.1088 0.040 Uiso 1 1 calc R . . . .
C131 C 0.8446(7) -0.0859(6) 1.1788(5) 0.038(2) Uani 1 1 d . . . . .
C132 C 0.8957(8) -0.1777(7) 1.2021(6) 0.054(3) Uani 1 1 d . . . . .
H132 H 0.9263 -0.2039 1.1618 0.064 Uiso 1 1 calc R . . . .
C133 C 0.9014(9) -0.2273(7) 1.2786(7) 0.059(3) Uani 1 1 d . . . . .
H133 H 0.9373 -0.2880 1.2923 0.071 Uiso 1 1 calc R . . . .
C134 C 0.8556(8) -0.1917(7) 1.3392(6) 0.052(3) Uani 1 1 d . . . . .
C135 C 0.8043(8) -0.1030(7) 1.3189(6) 0.053(3) Uani 1 1 d . . . . .
H135 H 0.7730 -0.0779 1.3597 0.064 Uiso 1 1 calc R . . . .
C136 C 0.7989(7) -0.0508(7) 1.2384(6) 0.046(2) Uani 1 1 d . . . . .
H136 H 0.7631 0.0100 1.2246 0.055 Uiso 1 1 calc R . . . .
C137 C 0.8591(9) -0.2460(9) 1.4227(7) 0.064(3) Uani 1 1 d . . . . .
C138 C 0.9755(6) -0.0191(6) 0.8919(6) 0.0363(19) Uani 1 1 d . . . . .
C139 C 0.9871(7) 0.0478(7) 0.8234(6) 0.045(2) Uani 1 1 d . . . . .
H139 H 0.9441 0.1061 0.8154 0.054 Uiso 1 1 calc R . . . .
C140 C 1.0603(7) 0.0300(7) 0.7675(6) 0.047(2) Uani 1 1 d . . . . .
H140 H 1.0675 0.0757 0.7208 0.056 Uiso 1 1 calc R . . . .
C141 C 1.1241(7) -0.0558(7) 0.7801(6) 0.045(2) Uani 1 1 d . . . . .
C142 C 1.1130(7) -0.1224(7) 0.8481(6) 0.043(2) Uani 1 1 d . . . . .
H142 H 1.1558 -0.1808 0.8569 0.052 Uiso 1 1 calc R . . . .
C143 C 1.0385(7) -0.1021(7) 0.9029(6) 0.042(2) Uani 1 1 d . . . . .
H143 H 1.0310 -0.1475 0.9497 0.050 Uiso 1 1 calc R . . . .
C144 C 1.2008(8) -0.0763(8) 0.7227(7) 0.052(3) Uani 1 1 d . . . . .
B1 B 0.5698(6) 0.9437(6) -0.2210(5) 0.0246(17) Uani 1 1 d . . . . .
B2 B 0.7211(6) 1.1968(6) -0.7452(5) 0.0272(18) Uani 1 1 d . . . . .
B3 B 0.6462(7) 0.1827(6) 0.9654(6) 0.0301(19) Uani 1 1 d . . . . .
B4 B 0.0951(7) 0.6531(6) 0.8766(6) 0.035(2) Uani 1 1 d . . . . .
N18 N -0.483(2) 0.8853(19) 1.2095(17) 0.088(5) Uiso 0.5 1 d . . P B 1
C0AA C 0.647(2) 0.6603(18) 0.5717(18) 0.059(4) Uiso 0.5 1 d . . P C 1
H0AA H 0.6896 0.6891 0.5373 0.088 Uiso 0.5 1 calc GR . P C 1
H0AB H 0.5921 0.6782 0.5426 0.088 Uiso 0.5 1 calc GR . P C 1
H0AC H 0.6802 0.5969 0.5867 0.088 Uiso 0.5 1 calc GR . P C 1
C0BA C 0.335(2) 0.397(2) 1.330(2) 0.073(6) Uiso 0.5 1 d . . P D 1
C1BA C 0.230(2) 0.425(2) 1.366(2) 0.085(6) Uiso 0.5 1 d . . P D 1
H1BA H 0.1958 0.4865 1.3370 0.127 Uiso 0.5 1 calc GR . P D 1
H1BB H 0.2301 0.4177 1.4231 0.127 Uiso 0.5 1 calc GR . P D 1
H1BC H 0.2007 0.3889 1.3614 0.127 Uiso 0.5 1 calc GR . P D 1
C1G C 0.565(2) 0.779(2) 0.630(2) 0.085(7) Uiso 0.5 1 d D . P C 1
H1GA H 0.6003 0.8116 0.5897 0.127 Uiso 0.5 1 calc GR . P C 1
H1GB H 0.5542 0.7920 0.6795 0.127 Uiso 0.5 1 calc GR . P C 1
H1GC H 0.5039 0.7955 0.6090 0.127 Uiso 0.5 1 calc GR . P C 1
C3BA C 0.7148(16) 0.6642(16) 0.6823(15) 0.055(4) Uiso 0.5 1 d D . P C 1
H3BA H 0.7001 0.6806 0.7308 0.082 Uiso 0.5 1 calc GR . P C 1
H3BB H 0.7501 0.6973 0.6424 0.082 Uiso 0.5 1 calc GR . P C 1
H3BC H 0.7527 0.6017 0.6958 0.082 Uiso 0.5 1 calc GR . P C 1
C6AA C -0.4254(17) 0.8844(17) 1.1595(15) 0.054(4) Uiso 0.5 1 d . . P B 1
C7AA C 0.399(3) 0.462(3) 1.315(2) 0.097(8) Uiso 0.5 1 d . . P D 1
H7AA H 0.4513 0.4494 1.2754 0.146 Uiso 0.5 1 calc GR . P D 1
H7AB H 0.4236 0.4496 1.3659 0.146 Uiso 0.5 1 calc GR . P D 1
H7AC H 0.3580 0.5236 1.2954 0.146 Uiso 0.5 1 calc GR . P D 1
C9AA C 0.3820(18) 0.3049(17) 1.3873(16) 0.056(4) Uiso 0.5 1 d . . P D 1
H9AA H 0.4491 0.2826 1.3716 0.084 Uiso 0.5 1 calc GR . P D 1
H9AB H 0.3532 0.2667 1.3848 0.084 Uiso 0.5 1 calc GR . P D 1
H9AC H 0.3740 0.3061 1.4422 0.084 Uiso 0.5 1 calc GR . P D 1
C21 C 1.1192(16) 0.6919(15) -0.5246(13) 0.051(4) Uiso 0.5 1 d . . P E 1
H21A H 1.0699 0.6734 -0.5282 0.077 Uiso 0.5 1 calc GR . P E 1
H21B H 1.1798 0.6431 -0.5197 0.077 Uiso 0.5 1 calc GR . P E 1
H21C H 1.1218 0.7405 -0.5731 0.077 Uiso 0.5 1 calc GR . P E 1
C21A C 1.1062(18) 0.6468(16) -0.3746(16) 0.061(4) Uiso 0.5 1 d . . P E 1
H21D H 1.1086 0.6644 -0.3300 0.091 Uiso 0.5 1 calc GR . P E 1
H21E H 1.1640 0.5974 -0.3783 0.091 Uiso 0.5 1 calc GR . P E 1
H21F H 1.0521 0.6298 -0.3652 0.091 Uiso 0.5 1 calc GR . P E 1
C23 C 1.1708(19) 0.7559(19) -0.4531(18) 0.069(5) Uiso 0.5 1 d . . P E 1
H23A H 1.1713 0.8015 -0.5049 0.103 Uiso 0.5 1 calc GR . P E 1
H23B H 1.2326 0.7085 -0.4464 0.103 Uiso 0.5 1 calc GR . P E 1
H23C H 1.1562 0.7803 -0.4096 0.103 Uiso 0.5 1 calc GR . P E 1
C33 C 0.362(2) 0.8458(15) -0.5586(18) 0.106(11) Uiso 0.5 1 d D U P A 1
H33A H 0.4124 0.8199 -0.5940 0.159 Uiso 0.5 1 calc GR . P A 1
H33B H 0.3128 0.8220 -0.5482 0.159 Uiso 0.5 1 calc GR . P A 1
H33C H 0.3872 0.8321 -0.5077 0.159 Uiso 0.5 1 calc GR . P A 1
C34 C 0.2206(14) 0.9776(18) -0.5578(15) 0.079(8) Uiso 0.5 1 d D U P A 1
H34A H 0.2209 0.9437 -0.5005 0.119 Uiso 0.5 1 calc GR . P A 1
H34B H 0.1754 0.9714 -0.5831 0.119 Uiso 0.5 1 calc GR . P A 1
H34C H 0.2026 1.0391 -0.5645 0.119 Uiso 0.5 1 calc GR . P A 1
C35 C 0.3174(17) 0.9688(17) -0.6859(10) 0.060(6) Uiso 0.5 1 d D U P A 2
H35A H 0.3346 1.0130 -0.7311 0.089 Uiso 0.5 1 calc DGR . P A 2
H35B H 0.2653 0.9608 -0.6997 0.089 Uiso 0.5 1 calc GR . P A 2
H35C H 0.3716 0.9136 -0.6739 0.089 Uiso 0.5 1 calc GR . P A 2
C78 C 0.4053(14) 0.3312(13) 1.2159(12) 0.037(3) Uiso 0.5 1 d . . P D 1
H78 H 0.4506 0.2844 1.2514 0.044 Uiso 0.5 1 calc R . P D 1
C79 C 0.3259(15) 0.3868(14) 1.2474(13) 0.045(3) Uiso 0.5 1 d . . P D 1
C80 C 0.2559(14) 0.4427(13) 1.1961(12) 0.038(3) Uiso 0.5 1 d . . P D 1
H80 H 0.1954 0.4699 1.2182 0.046 Uiso 0.5 1 calc R . P D 1
N18A N -0.4697(19) 0.9296(19) 1.2095(17) 0.088(5) Uiso 0.5 1 d . . P B 2
C1H C 0.675(2) 0.6375(18) 0.5820(18) 0.059(4) Uiso 0.5 1 d . . P C 2
H1HA H 0.7096 0.6718 0.5425 0.088 Uiso 0.5 1 calc GR . P C 2
H1HB H 0.6318 0.6315 0.5545 0.088 Uiso 0.5 1 calc GR . P C 2
H1HC H 0.7196 0.5796 0.6099 0.088 Uiso 0.5 1 calc GR . P C 2
C1I C -0.4195(17) 0.9196(17) 1.1552(15) 0.054(4) Uiso 0.5 1 d . . P B 2
C3BB C 0.6740(18) 0.6982(17) 0.6886(14) 0.055(4) Uiso 0.5 1 d . . P C 2
H3BD H 0.7074 0.6425 0.7284 0.082 Uiso 0.5 1 calc GR . P C 2
H3BE H 0.6340 0.7402 0.7158 0.082 Uiso 0.5 1 calc GR . P C 2
H3BF H 0.7196 0.7205 0.6510 0.082 Uiso 0.5 1 calc GR . P C 2
C22 C 1.0825(18) 0.6354(16) -0.4093(16) 0.061(4) Uiso 0.5 1 d . . P E 2
H22A H 1.0573 0.6314 -0.3540 0.091 Uiso 0.5 1 calc GR . P E 2
H22B H 1.1426 0.5868 -0.4087 0.091 Uiso 0.5 1 calc GR . P E 2
H22C H 1.0380 0.6329 -0.4384 0.091 Uiso 0.5 1 calc GR . P E 2
C22A C 1.1578(19) 0.7257(19) -0.3990(18) 0.069(5) Uiso 0.5 1 d . . P E 2
H22D H 1.1709 0.7792 -0.4251 0.103 Uiso 0.5 1 calc GR . P E 2
H22E H 1.2170 0.6750 -0.3917 0.103 Uiso 0.5 1 calc GR . P E 2
H22F H 1.1248 0.7258 -0.3466 0.103 Uiso 0.5 1 calc GR . P E 2
C23A C 1.1530(16) 0.7267(15) -0.5362(14) 0.051(4) Uiso 0.5 1 d . . P E 2
H23D H 1.1157 0.7251 -0.5725 0.077 Uiso 0.5 1 calc GR . P E 2
H23E H 1.2132 0.6773 -0.5300 0.077 Uiso 0.5 1 calc GR . P E 2
H23F H 1.1641 0.7813 -0.5585 0.077 Uiso 0.5 1 calc GR . P E 2
C66A C 0.2715(14) 0.4722(13) 1.1868(12) 0.038(3) Uiso 0.5 1 d . . P D 2
H66A H 0.2221 0.5180 1.2021 0.046 Uiso 0.5 1 calc R . P D 2
C67A C 0.3454(15) 0.4162(14) 1.2373(13) 0.045(3) Uiso 0.5 1 d . . P D 2
C68A C 0.4236(14) 0.3526(13) 1.2070(12) 0.037(3) Uiso 0.5 1 d . . P D 2
H68A H 0.4780 0.3176 1.2369 0.044 Uiso 0.5 1 calc R . P D 2
C72A C 0.354(2) 0.424(2) 1.320(2) 0.073(6) Uiso 0.5 1 d . . P D 2
C73A C 0.257(2) 0.465(2) 1.354(2) 0.085(6) Uiso 0.5 1 d . . P D 2
H73A H 0.2618 0.4697 1.4056 0.127 Uiso 0.5 1 calc GR . P D 2
H73B H 0.2206 0.4289 1.3631 0.127 Uiso 0.5 1 calc GR . P D 2
H73C H 0.2255 0.5233 1.3169 0.127 Uiso 0.5 1 calc GR . P D 2
C74A C 0.441(3) 0.467(3) 1.295(2) 0.097(8) Uiso 0.5 1 d . . P D 2
H74A H 0.4850 0.4460 1.2533 0.146 Uiso 0.5 1 calc GR . P D 2
H74B H 0.4747 0.4483 1.3426 0.146 Uiso 0.5 1 calc GR . P D 2
H74C H 0.4123 0.5306 1.2746 0.146 Uiso 0.5 1 calc GR . P D 2
C75A C 0.3891(18) 0.3384(17) 1.3811(16) 0.056(4) Uiso 0.5 1 d . . P D 2
H75A H 0.3870 0.3458 1.4326 0.084 Uiso 0.5 1 calc GR . P D 2
H75B H 0.4539 0.3061 1.3659 0.084 Uiso 0.5 1 calc GR . P D 2
H75C H 0.3497 0.3060 1.3861 0.084 Uiso 0.5 1 calc GR . P D 2
C147 C 0.542(2) 0.780(2) 0.600(2) 0.085(7) Uiso 0.5 1 d . . P C 2
H14A H 0.5735 0.8207 0.5730 0.127 Uiso 0.5 1 calc GR . P C 2
H14B H 0.4939 0.8009 0.6399 0.127 Uiso 0.5 1 calc GR . P C 2
H14C H 0.5116 0.7747 0.5610 0.127 Uiso 0.5 1 calc GR . P C 2
O3S O 1.0037(14) 0.6091(12) 0.1929(12) 0.077(5) Uani 0.5 1 d . U P . .
O2S O 0.7923(15) 0.3844(12) 0.6608(13) 0.083(5) Uani 0.5 1 d D U P . .
O1S O 0.893(2) 0.277(2) 0.720(2) 0.169(13) Uani 0.5 1 d D U P . .
O4S O 0.873(2) 0.6077(18) 0.2113(16) 0.117(8) Uani 0.5 1 d . U P . .
N2S N 0.9546(14) 0.5723(14) 0.2118(12) 0.059(5) Uani 0.5 1 d . . P . .
N1S N 0.8180(18) 0.3120(18) 0.6874(15) 0.077(6) Uani 0.5 1 d . U P . .
C1S C 0.7582(15) 0.2611(14) 0.6998(14) 0.050(5) Uani 0.5 1 d . . P . .
H1SA H 0.7382 0.2420 0.7568 0.075 Uiso 0.5 1 calc GR . P . .
H1SB H 0.7943 0.2100 0.6828 0.075 Uiso 0.5 1 calc GR . P . .
H1SC H 0.7029 0.2978 0.6681 0.075 Uiso 0.5 1 calc GR . P . .
C2S C 0.991(3) 0.475(2) 0.238(2) 0.093(10) Uani 0.5 1 d . U P . .
H2SA H 0.9887 0.4568 0.1944 0.140 Uiso 0.5 1 calc GR . P . .
H2SB H 0.9516 0.4539 0.2846 0.140 Uiso 0.5 1 calc GR . P . .
H2SC H 1.0556 0.4515 0.2536 0.140 Uiso 0.5 1 calc GR . P . .
N4S N 0.633(3) 0.562(2) 0.317(2) 0.106(9) Uani 0.5 1 d . U P . .
O8S O 0.694(2) 0.495(2) 0.3294(18) 0.129(9) Uani 0.5 1 d . U P . .
O7S O 0.560(3) 0.574(2) 0.321(2) 0.157(12) Uani 0.5 1 d . U P . .
C4S C 0.663(4) 0.640(4) 0.257(4) 0.18(2) Uani 0.5 1 d . U P . .
H4SA H 0.7313 0.6203 0.2520 0.270 Uiso 0.5 1 calc GR . P . .
H4SB H 0.6364 0.6886 0.2781 0.270 Uiso 0.5 1 calc GR . P . .
H4SC H 0.6387 0.6587 0.2043 0.270 Uiso 0.5 1 calc GR . P . .
O13S O 0.9199(5) 0.6266(5) -0.2174(5) 0.0569(19) Uani 1 1 d . . . . .
H13S H 0.9619 0.6417 -0.2125 0.085 Uiso 1 1 calc GR . . . .
C8S C 0.8530(8) 0.6336(9) -0.1549(7) 0.062(3) Uani 1 1 d . . . . .
H8SA H 0.7960 0.6327 -0.1682 0.092 Uiso 1 1 calc GR . . . .
H8SB H 0.8382 0.6884 -0.1457 0.092 Uiso 1 1 calc GR . . . .
H8SC H 0.8771 0.5845 -0.1061 0.092 Uiso 1 1 calc GR . . . .
N6S N 1.0297(18) 0.4227(17) 0.0226(15) 0.075(6) Uani 0.5 1 d . U P . .
O11S O 0.9828(18) 0.4277(17) -0.0154(15) 0.108(8) Uani 0.5 1 d D U P . .
O12S O 1.0084(17) 0.4771(16) 0.0514(15) 0.108(7) Uani 0.5 1 d D U P . .
C6S C 1.111(3) 0.369(3) 0.029(3) 0.129(14) Uani 0.5 1 d D U P . .
H6SA H 1.1264 0.3404 -0.0122 0.194 Uiso 0.5 1 calc GR . P . .
H6SB H 1.1176 0.3244 0.0821 0.194 Uiso 0.5 1 calc GR . P . .
H6SC H 1.1547 0.3980 0.0206 0.194 Uiso 0.5 1 calc GR . P . .
N10S N 0.959(2) 0.5235(19) 0.4487(15) 0.094(8) Uani 0.5 1 d D U P . .
N9S N 0.271(2) 0.751(2) 0.030(2) 0.109(9) Uani 0.5 1 d D U P . .
O1AA O 1.001(2) 0.550(2) 0.3916(17) 0.147(11) Uani 0.5 1 d D U P . .
O14S O 0.344(3) 0.716(3) 0.064(3) 0.200(17) Uani 0.5 1 d D U P . .
O18S O 0.974(3) 0.486(3) 0.5186(18) 0.22(2) Uani 0.5 1 d D U P . .
O15S O 0.246(3) 0.832(2) -0.011(3) 0.197(16) Uani 0.5 1 d D U P . .
C9S C 0.226(3) 0.702(3) 0.026(3) 0.129(15) Uani 0.5 1 d D U P . .
H9SA H 0.2715 0.6439 0.0289 0.194 Uiso 0.5 1 calc GR . P . .
H9SB H 0.1952 0.7300 -0.0250 0.194 Uiso 0.5 1 calc GR . P . .
H9SC H 0.1788 0.6984 0.0707 0.194 Uiso 0.5 1 calc GR . P . .
C10S C 0.869(2) 0.544(3) 0.436(2) 0.114(12) Uani 0.5 1 d D U P . .
H10M H 0.8284 0.5970 0.4486 0.170 Uiso 0.5 1 calc GR . P . .
H10N H 0.8487 0.4957 0.4710 0.170 Uiso 0.5 1 calc GR . P . .
H10O H 0.8635 0.5529 0.3799 0.170 Uiso 0.5 1 calc GR . P . .
O0AA O 0.3170(16) 1.2261(14) 0.0765(14) 0.093(6) Uani 0.5 1 d D U P . .
H0AD H 0.2905 1.2569 0.1063 0.140 Uiso 0.5 1 calc GR . P . .
C16S C 0.395(2) 1.1476(19) 0.118(2) 0.093(9) Uani 0.5 1 d D U P . .
H16A H 0.4313 1.1157 0.0809 0.140 Uiso 0.5 1 calc GR . P . .
H16B H 0.3702 1.1101 0.1643 0.140 Uiso 0.5 1 calc GR . P . .
H16C H 0.4364 1.1652 0.1365 0.140 Uiso 0.5 1 calc GR . P . .
C32A C 0.284(2) 1.0020(19) -0.6038(16) 0.066(6) Uiso 0.5 1 d . U P A 2
C35A C 0.2917(18) 1.0108(17) -0.6875(12) 0.057(6) Uiso 0.5 1 d D U P A 1
H35D H 0.2387 1.0051 -0.7022 0.086 Uiso 0.5 1 calc GR . P A 1
H35E H 0.3452 0.9977 -0.7260 0.086 Uiso 0.5 1 calc DGR . P A 1
H35F H 0.2738 1.0706 -0.6882 0.086 Uiso 0.5 1 calc GR . P A 1
C34A C 0.188(3) 1.062(3) -0.583(2) 0.107(12) Uiso 0.5 1 d . U P A 2
H34D H 0.1754 1.0434 -0.5248 0.160 Uiso 0.5 1 calc GR . P A 2
H34E H 0.1405 1.0606 -0.6091 0.160 Uiso 0.5 1 calc GR . P A 2
H34F H 0.1871 1.1218 -0.6019 0.160 Uiso 0.5 1 calc GR . P A 2
C33A C 0.280(3) 0.920(3) -0.550(2) 0.107(11) Uiso 0.5 1 d . U P A 2
H33D H 0.3267 0.8730 -0.5679 0.160 Uiso 0.5 1 calc GR . P A 2
H33E H 0.2171 0.9205 -0.5487 0.160 Uiso 0.5 1 calc GR . P A 2
H33F H 0.2929 0.9121 -0.4958 0.160 Uiso 0.5 1 calc GR . P A 2

loop_
_atom_site_aniso_label
_atom_site_aniso_U_11
_atom_site_aniso_U_22
_atom_site_aniso_U_33
_atom_site_aniso_U_23
_atom_site_aniso_U_13
_atom_site_aniso_U_12
Ag1 0.0326(3) 0.0225(3) 0.0398(4) -0.0112(3) 0.0082(3) -0.0040(3)
Ag2 0.0567(5) 0.0333(4) 0.0391(4) -0.0033(3) 0.0085(3) -0.0050(3)
Zn1 0.0229(4) 0.0191(4) 0.0161(4) -0.0048(3) 0.0019(3) -0.0029(3)
Zn2 0.0250(4) 0.0191(4) 0.0159(4) -0.0046(3) 0.0031(3) -0.0018(3)
Zn3 0.0267(4) 0.0211(4) 0.0226(4) -0.0065(3) -0.0003(3) -0.0033(4)
Zn4 0.0280(5) 0.0228(4) 0.0263(5) -0.0097(3) -0.0028(3) -0.0013(4)
O1 0.046(3) 0.026(3) 0.015(3) -0.001(2) 0.000(2) -0.013(3)
O2 0.037(3) 0.015(2) 0.021(3) -0.007(2) 0.007(2) -0.003(2)
O3 0.057(4) 0.023(3) 0.014(3) -0.001(2) 0.010(2) -0.004(3)
O4 0.029(3) 0.025(3) 0.018(3) -0.001(2) 0.004(2) -0.002(2)
O5 0.028(3) 0.019(3) 0.023(3) -0.001(2) 0.005(2) 0.003(2)
O6 0.032(3) 0.029(3) 0.018(3) 0.002(2) 0.004(2) -0.004(2)
O7 0.030(3) 0.034(3) 0.015(3) -0.005(2) 0.003(2) -0.009(2)
O8 0.038(3) 0.050(4) 0.019(3) -0.007(2) 0.000(2) -0.024(3)
O9 0.036(3) 0.039(3) 0.015(3) -0.004(2) 0.008(2) -0.014(3)
O10 0.031(4) 0.021(3) 0.119(7) -0.014(4) -0.006(4) 0.007(3)
O11 0.033(3) 0.022(3) 0.036(3) -0.004(2) 0.000(2) -0.008(2)
O12 0.030(3) 0.023(3) 0.052(4) -0.003(3) 0.002(3) -0.003(3)
O13 0.045(4) 0.074(5) 0.045(4) -0.033(4) -0.018(3) 0.033(4)
O14 0.039(3) 0.047(4) 0.023(3) -0.016(3) -0.005(2) 0.010(3)
O15 0.040(4) 0.033(3) 0.036(3) -0.014(3) -0.011(3) 0.012(3)
O16 0.036(4) 0.032(3) 0.070(5) -0.029(3) -0.019(3) 0.010(3)
O17 0.031(3) 0.026(3) 0.042(3) -0.016(3) -0.006(2) -0.004(2)
O18 0.032(3) 0.029(3) 0.039(3) -0.012(3) -0.010(2) -0.001(3)
N1 0.028(3) 0.020(3) 0.014(3) -0.004(2) 0.000(2) -0.002(3)
N2 0.041(4) 0.025(3) 0.018(3) -0.005(3) 0.010(3) -0.006(3)
N3 0.030(3) 0.025(3) 0.013(3) -0.005(2) 0.002(2) -0.006(3)
N4 0.028(3) 0.029(3) 0.014(3) -0.004(2) 0.003(2) -0.006(3)
N5 0.030(3) 0.019(3) 0.014(3) -0.003(2) 0.001(2) -0.005(3)
N6 0.025(3) 0.035(4) 0.015(3) -0.004(3) 0.006(2) -0.006(3)
N7 0.047(5) 0.081(7) 0.045(5) -0.023(5) 0.003(4) -0.015(5)
N8 0.058(6) 0.041(5) 0.063(6) -0.003(4) -0.019(5) -0.013(5)
N9 0.047(5) 0.022(4) 0.043(5) -0.008(3) -0.005(4) -0.007(3)
N10 0.032(4) 0.041(4) 0.041(4) -0.019(4) 0.001(3) -0.003(3)
N11 0.030(4) 0.024(4) 0.057(5) -0.012(3) -0.004(3) 0.000(3)
N12 0.027(3) 0.020(3) 0.038(4) -0.013(3) 0.004(3) -0.003(3)
N13 0.034(4) 0.046(5) 0.037(4) -0.021(4) -0.009(3) 0.008(4)
N14 0.026(3) 0.024(3) 0.026(3) -0.006(3) -0.003(3) -0.001(3)
N15 0.029(3) 0.024(3) 0.036(4) -0.013(3) -0.003(3) -0.001(3)
N16 0.027(3) 0.019(3) 0.029(4) -0.004(3) -0.002(3) -0.004(3)
N17 0.055(6) 0.061(6) 0.046(6) -0.012(5) -0.001(4) -0.021(5)
N19 0.051(6) 0.089(8) 0.062(6) -0.024(6) 0.024(5) -0.035(6)
N20 0.100(9) 0.108(10) 0.049(7) -0.005(6) 0.004(6) -0.059(8)
C1 0.028(4) 0.024(4) 0.025(4) -0.010(3) 0.002(3) -0.003(3)
C2 0.035(4) 0.023(4) 0.023(4) -0.009(3) 0.006(3) -0.009(3)
C2BA 0.026(4) 0.029(4) 0.043(5) -0.008(4) 0.005(4) 0.006(3)
C3 0.037(4) 0.031(4) 0.024(4) -0.016(3) 0.008(3) -0.009(4)
C4 0.046(5) 0.021(4) 0.032(5) -0.014(3) 0.004(4) -0.004(4)
C5 0.058(6) 0.018(4) 0.028(4) -0.006(3) 0.011(4) -0.006(4)
C6 0.043(5) 0.020(4) 0.023(4) -0.007(3) 0.010(3) -0.005(3)
C7 0.033(4) 0.025(4) 0.018(4) -0.007(3) 0.005(3) -0.008(3)
C8 0.046(5) 0.023(4) 0.026(4) -0.005(3) 0.011(4) -0.007(4)
C9 0.058(6) 0.022(4) 0.036(5) -0.014(4) -0.001(4) -0.002(4)
C10 0.092(7) 0.049(6) 0.066(6) -0.037(5) 0.020(6) -0.013(5)
C11 0.089(8) 0.045(6) 0.069(7) -0.030(5) -0.007(6) 0.017(5)
C12 0.088(8) 0.061(6) 0.100(8) -0.044(6) 0.003(6) -0.033(6)
C13 0.027(4) 0.017(3) 0.019(4) -0.006(3) 0.002(3) 0.000(3)
C14 0.023(4) 0.019(3) 0.022(4) -0.005(3) -0.001(3) 0.002(3)
C15 0.029(4) 0.027(4) 0.024(4) -0.006(3) -0.001(3) -0.001(3)
C16 0.028(4) 0.023(4) 0.034(5) -0.006(3) -0.003(3) 0.003(3)
C17 0.026(4) 0.031(4) 0.030(4) -0.007(3) 0.006(3) -0.001(3)
C18 0.027(4) 0.022(4) 0.022(4) -0.004(3) 0.003(3) -0.002(3)
C19 0.031(4) 0.018(3) 0.020(4) -0.002(3) -0.002(3) -0.001(3)
C20 0.030(4) 0.031(4) 0.022(4) -0.011(3) 0.009(3) -0.005(3)
C24 0.023(4) 0.044(5) 0.028(4) -0.010(4) 0.001(3) -0.011(4)
C25 0.032(5) 0.099(9) 0.024(5) -0.011(5) 0.003(3) -0.034(6)
C26 0.061(6) 0.124(8) 0.043(6) -0.020(5) 0.000(4) -0.054(6)
C27 0.063(6) 0.139(9) 0.063(7) -0.032(6) 0.001(5) -0.062(6)
C28 0.056(6) 0.114(8) 0.046(6) -0.027(5) 0.003(4) -0.043(6)
C29 0.028(4) 0.078(7) 0.023(4) -0.020(4) 0.006(3) -0.019(5)
C30 0.024(4) 0.037(5) 0.032(4) -0.002(3) 0.003(3) -0.014(4)
C31 0.033(5) 0.075(7) 0.015(4) -0.009(4) 0.000(3) -0.017(5)
C36 0.031(4) 0.019(4) 0.023(4) -0.006(3) 0.002(3) -0.004(3)
C37 0.035(4) 0.023(4) 0.018(4) -0.004(3) -0.003(3) -0.007(3)
C38 0.033(4) 0.027(4) 0.022(4) -0.008(3) 0.007(3) -0.008(3)
C39 0.052(5) 0.034(5) 0.017(4) -0.004(3) 0.005(3) -0.016(4)
C40 0.041(5) 0.024(4) 0.022(4) -0.004(3) -0.001(3) -0.010(4)
C41 0.038(4) 0.024(4) 0.015(3) -0.003(3) 0.000(3) -0.008(3)
C42 0.026(4) 0.031(4) 0.015(3) -0.003(3) 0.001(3) -0.005(3)
C43 0.054(6) 0.041(5) 0.032(5) -0.007(4) 0.007(4) -0.009(5)
C44 0.065(7) 0.061(7) 0.034(6) -0.014(5) 0.010(5) -0.012(6)
C45 0.040(5) 0.058(6) 0.035(5) -0.026(5) 0.001(4) -0.007(5)
C46 0.056(7) 0.053(6) 0.064(7) -0.040(6) 0.012(5) -0.018(5)
C47 0.040(5) 0.064(7) 0.046(6) -0.032(5) 0.018(4) -0.019(5)
C48 0.038(5) 0.073(8) 0.049(6) -0.035(6) -0.006(4) -0.004(5)
C49 0.037(5) 0.034(4) 0.023(4) -0.015(3) -0.003(3) -0.004(4)
C50 0.053(6) 0.034(5) 0.033(5) -0.006(4) -0.012(4) -0.011(4)
C51 0.036(5) 0.038(5) 0.047(6) -0.014(4) -0.008(4) -0.007(4)
C52 0.063(7) 0.028(5) 0.034(5) -0.004(4) -0.013(4) -0.010(4)
C53 0.061(7) 0.036(5) 0.031(5) 0.001(4) 0.000(4) -0.014(5)
C54 0.056(6) 0.031(5) 0.028(5) -0.004(4) 0.001(4) 0.000(4)
C55 0.058(6) 0.030(5) 0.041(5) -0.001(4) -0.019(5) -0.008(5)
C56 0.028(4) 0.030(4) 0.015(4) -0.008(3) 0.005(3) -0.005(3)
C57 0.031(4) 0.022(4) 0.019(4) -0.005(3) 0.004(3) -0.001(3)
C58 0.034(4) 0.020(4) 0.022(4) -0.007(3) 0.007(3) -0.005(3)
C59 0.036(4) 0.026(4) 0.017(4) -0.005(3) 0.004(3) -0.008(3)
C60 0.025(4) 0.022(4) 0.021(4) -0.008(3) 0.002(3) -0.004(3)
C61 0.026(4) 0.022(4) 0.026(4) -0.008(3) 0.005(3) -0.003(3)
C62 0.032(4) 0.022(4) 0.015(3) -0.008(3) 0.002(3) -0.005(3)
C63 0.030(4) 0.027(4) 0.026(4) -0.010(3) 0.006(3) -0.005(3)
C64 0.038(5) 0.020(4) 0.030(4) -0.004(3) 0.002(3) -0.009(4)
C65 0.035(4) 0.019(4) 0.032(4) -0.006(3) -0.004(3) -0.006(3)
C66 0.029(4) 0.027(4) 0.036(5) -0.006(3) -0.002(3) -0.008(3)
C67 0.030(4) 0.029(4) 0.028(4) -0.006(3) 0.002(3) -0.010(3)
C68 0.041(5) 0.025(4) 0.032(5) -0.007(3) -0.004(4) -0.006(4)
C69 0.029(4) 0.025(4) 0.021(4) -0.003(3) 0.004(3) -0.005(3)
C70 0.034(4) 0.034(4) 0.030(4) -0.015(3) 0.005(3) -0.013(4)
C71 0.029(4) 0.028(4) 0.034(4) -0.013(3) 0.001(3) -0.003(3)
C72 0.029(4) 0.041(5) 0.034(5) -0.022(4) 0.010(3) -0.006(4)
C73 0.046(6) 0.042(5) 0.039(5) -0.017(4) 0.022(4) -0.010(5)
C74 0.049(6) 0.025(4) 0.045(5) -0.011(4) 0.021(4) -0.006(4)
C75 0.030(4) 0.044(5) 0.031(5) -0.019(4) 0.003(3) -0.006(4)
C76 0.033(4) 0.037(5) 0.025(4) -0.013(3) 0.003(3) -0.006(4)
C77 0.031(4) 0.040(5) 0.022(4) -0.009(3) -0.002(3) -0.005(4)
C81 0.038(5) 0.063(6) 0.030(5) -0.028(5) -0.008(4) 0.004(5)
C82 0.031(4) 0.028(4) 0.027(4) -0.005(3) -0.003(3) -0.004(3)
C83 0.031(5) 0.061(6) 0.040(5) -0.028(5) -0.005(4) 0.008(4)
C84 0.038(4) 0.026(4) 0.023(4) -0.007(3) 0.000(3) -0.013(4)
C85 0.036(4) 0.025(4) 0.026(4) -0.008(3) -0.001(3) -0.013(3)
C86 0.039(5) 0.031(4) 0.034(5) -0.013(3) 0.004(3) -0.014(4)
C87 0.053(6) 0.030(4) 0.027(4) -0.005(3) 0.001(4) -0.021(4)
C88 0.060(6) 0.023(4) 0.030(5) -0.003(3) -0.001(4) -0.016(4)
C89 0.035(4) 0.026(4) 0.031(4) -0.007(3) -0.004(3) -0.007(4)
C90 0.049(5) 0.018(4) 0.043(5) -0.006(3) -0.006(4) -0.005(4)
C91 0.028(4) 0.023(4) 0.030(4) -0.006(3) -0.001(3) -0.004(3)
C92 0.069(7) 0.040(5) 0.038(5) -0.002(4) 0.007(5) -0.034(5)
C93 0.031(4) 0.025(4) 0.026(4) -0.010(3) 0.002(3) -0.009(3)
C94 0.036(4) 0.026(4) 0.028(4) -0.011(3) -0.001(3) -0.007(3)
C96 0.033(4) 0.031(4) 0.036(5) -0.010(4) -0.012(4) -0.001(4)
C97 0.038(5) 0.033(4) 0.032(5) -0.013(3) -0.007(3) -0.007(4)
C98 0.036(4) 0.027(4) 0.028(4) -0.013(3) 0.002(3) -0.007(3)
C99 0.034(4) 0.025(4) 0.021(4) -0.006(3) 0.002(3) -0.010(3)
C100 0.033(5) 0.034(5) 0.041(5) -0.016(4) -0.008(4) -0.001(4)
C101 0.033(4) 0.020(4) 0.022(4) -0.005(3) 0.001(3) -0.005(3)
C102 0.054(6) 0.037(5) 0.031(5) -0.018(4) -0.006(4) -0.005(4)
C103 0.064(7) 0.057(7) 0.064(7) -0.043(6) -0.006(6) -0.006(6)
C104 0.117(11) 0.062(7) 0.026(5) -0.017(5) -0.002(6) -0.025(8)
C105 0.063(7) 0.076(8) 0.061(7) -0.037(6) -0.010(6) -0.023(6)
C106 0.029(4) 0.031(4) 0.043(5) -0.020(4) -0.006(4) -0.001(4)
C107 0.027(4) 0.040(5) 0.037(5) -0.024(4) -0.002(3) -0.001(4)
C108 0.029(4) 0.032(4) 0.029(4) -0.012(3) -0.003(3) -0.006(3)
C109 0.025(4) 0.027(4) 0.037(5) -0.011(3) -0.005(3) -0.002(3)
C110 0.030(4) 0.025(4) 0.038(5) -0.014(3) -0.007(3) -0.006(3)
C111 0.033(5) 0.026(4) 0.043(5) -0.007(4) -0.006(4) -0.005(4)
C112 0.027(4) 0.034(4) 0.033(4) -0.018(4) -0.002(3) -0.007(3)
C113 0.031(5) 0.051(6) 0.036(5) -0.017(4) -0.004(4) -0.001(4)
C114 0.038(5) 0.054(6) 0.040(6) -0.013(5) 0.005(4) -0.011(5)
C115 0.040(5) 0.051(6) 0.032(5) -0.016(4) -0.004(4) -0.013(4)
C116 0.031(4) 0.038(5) 0.043(5) -0.008(4) -0.004(4) -0.011(4)
C117 0.028(4) 0.034(5) 0.034(5) -0.009(4) -0.004(3) -0.007(4)
C118 0.042(5) 0.052(6) 0.045(6) -0.011(5) -0.005(4) -0.022(5)
C119 0.033(4) 0.027(4) 0.035(5) -0.011(3) -0.007(3) -0.010(4)
C120 0.036(5) 0.036(5) 0.038(5) -0.016(4) -0.005(4) -0.008(4)
C121 0.037(5) 0.054(6) 0.053(6) -0.020(5) 0.003(4) -0.014(5)
C122 0.040(6) 0.082(8) 0.035(5) -0.020(5) 0.005(4) -0.016(6)
C123 0.048(6) 0.064(7) 0.040(6) -0.004(5) 0.005(5) -0.013(6)
C124 0.051(6) 0.049(6) 0.042(6) -0.010(5) -0.006(4) -0.010(5)
C125 0.028(4) 0.028(4) 0.031(4) -0.011(3) -0.004(3) -0.002(3)
C126 0.027(4) 0.034(4) 0.028(4) -0.013(3) 0.000(3) -0.006(3)
C127 0.033(4) 0.032(4) 0.035(5) -0.015(3) 0.000(3) -0.011(4)
C128 0.030(4) 0.027(4) 0.038(5) -0.011(3) -0.003(3) -0.005(3)
C129 0.035(5) 0.030(4) 0.041(5) -0.014(4) 0.001(4) -0.010(4)
C130 0.034(4) 0.029(4) 0.031(4) -0.011(3) 0.001(3) -0.007(4)
C131 0.043(5) 0.024(4) 0.032(5) -0.005(3) 0.005(4) -0.006(4)
C132 0.060(7) 0.040(5) 0.044(6) -0.017(5) -0.003(5) 0.001(5)
C133 0.076(8) 0.033(5) 0.050(7) -0.010(5) -0.007(6) -0.005(5)
C134 0.056(6) 0.050(6) 0.037(5) -0.004(4) 0.001(4) -0.018(5)
C135 0.063(7) 0.053(6) 0.038(6) -0.017(5) 0.009(5) -0.021(6)
C136 0.045(6) 0.039(5) 0.045(6) -0.020(4) 0.002(4) -0.004(4)
C137 0.066(8) 0.071(8) 0.047(7) -0.012(6) 0.007(5) -0.029(7)
C138 0.030(4) 0.033(5) 0.047(5) -0.018(4) -0.005(4) -0.007(4)
C139 0.035(5) 0.055(6) 0.040(5) -0.016(4) 0.001(4) -0.014(4)
C140 0.046(6) 0.047(6) 0.047(6) -0.007(4) -0.005(4) -0.022(5)
C141 0.037(5) 0.057(6) 0.049(6) -0.026(5) 0.004(4) -0.020(5)
C142 0.037(5) 0.040(5) 0.052(6) -0.020(4) -0.001(4) -0.011(4)
C143 0.038(5) 0.045(5) 0.045(5) -0.022(4) 0.007(4) -0.015(4)
C144 0.045(6) 0.064(7) 0.053(6) -0.027(5) 0.011(5) -0.025(5)
B1 0.029(4) 0.022(4) 0.017(4) -0.005(3) -0.002(3) -0.007(4)
B2 0.028(4) 0.024(4) 0.016(4) -0.005(3) 0.008(3) -0.002(4)
B3 0.035(5) 0.022(4) 0.026(5) -0.006(3) 0.000(4) -0.006(4)
B4 0.030(5) 0.028(5) 0.041(6) -0.017(4) -0.005(4) 0.000(4)
O3S 0.081(8) 0.065(7) 0.081(8) -0.041(6) 0.024(6) -0.022(6)
O2S 0.097(8) 0.062(7) 0.088(8) -0.025(6) 0.002(6) -0.030(6)
O1S 0.166(15) 0.169(15) 0.177(15) -0.053(8) -0.013(7) -0.070(9)
O4S 0.122(11) 0.118(11) 0.114(10) -0.044(7) -0.017(7) -0.037(7)
N2S 0.047(11) 0.061(12) 0.065(13) -0.031(10) 0.009(9) -0.014(10)
N1S 0.075(9) 0.081(9) 0.070(9) -0.025(6) -0.005(6) -0.023(7)
C1S 0.050(12) 0.042(11) 0.058(13) -0.022(10) -0.011(10) -0.009(9)
C2S 0.091(13) 0.086(12) 0.093(13) -0.023(9) -0.002(9) -0.031(9)
N4S 0.103(11) 0.112(12) 0.102(11) -0.035(7) -0.002(7) -0.040(8)
O8S 0.133(12) 0.124(11) 0.128(12) -0.039(7) 0.000(7) -0.052(8)
O7S 0.158(14) 0.157(14) 0.154(14) -0.047(8) -0.008(7) -0.061(8)
C4S 0.18(2) 0.18(2) 0.18(2) -0.060(11) -0.008(8) -0.069(11)
O13S 0.042(4) 0.055(5) 0.068(5) -0.019(4) -0.005(4) -0.013(4)
C8S 0.049(6) 0.079(8) 0.047(6) -0.005(6) -0.001(5) -0.031(6)
N6S 0.068(8) 0.081(9) 0.079(9) -0.023(6) 0.004(6) -0.036(7)
O11S 0.110(10) 0.108(10) 0.107(10) -0.042(7) -0.007(7) -0.036(7)
O12S 0.093(9) 0.111(10) 0.124(10) -0.042(7) 0.005(7) -0.046(7)
C6S 0.133(16) 0.126(16) 0.131(16) -0.043(9) -0.006(8) -0.052(9)
N10S 0.105(10) 0.092(10) 0.085(10) -0.034(7) 0.000(7) -0.034(7)
N9S 0.111(12) 0.114(12) 0.105(11) -0.041(8) -0.015(7) -0.037(8)
O1AA 0.146(13) 0.141(13) 0.145(13) -0.045(8) -0.003(7) -0.049(8)
O14S 0.199(19) 0.200(19) 0.201(19) -0.068(9) -0.014(8) -0.071(10)
O18S 0.22(2) 0.22(2) 0.23(2) -0.069(10) -0.019(8) -0.084(10)
O15S 0.198(18) 0.200(18) 0.196(18) -0.071(9) -0.018(8) -0.070(9)
C9S 0.136(17) 0.124(17) 0.129(17) -0.041(10) -0.014(10) -0.048(11)
C10S 0.125(14) 0.107(14) 0.112(14) -0.045(8) -0.010(7) -0.037(8)
O0AA 0.095(9) 0.095(9) 0.104(9) -0.031(6) 0.006(6) -0.055(7)
C16S 0.099(11) 0.098(11) 0.100(12) -0.023(7) -0.005(7) -0.061(8)

loop_
_atom_type_symbol
_atom_type_description
_atom_type_scat_dispersion_real
_atom_type_scat_dispersion_imag
_atom_type_scat_source
C C 0.0033 0.0016 'International Tables Vol C Tables 4.2.6.8 and 6.1.1.4'
H H 0.0000 0.0000 'International Tables Vol C Tables 4.2.6.8 and 6.1.1.4'
Ag Ag -0.8971 1.1015 'International Tables Vol C Tables 4.2.6.8 and 6.1.1.4'
B B 0.0013 0.0007 'International Tables Vol C Tables 4.2.6.8 and 6.1.1.4'
N N 0.0061 0.0033 'International Tables Vol C Tables 4.2.6.8 and 6.1.1.4'
O O 0.0106 0.0060 'International Tables Vol C Tables 4.2.6.8 and 6.1.1.4'
Zn Zn 0.2839 1.4301 'International Tables Vol C Tables 4.2.6.8 and 6.1.1.4'

loop_
_geom_angle_atom_site_label_1
_geom_angle_atom_site_label_2
_geom_angle_atom_site_label_3
_geom_angle
_geom_angle_site_symmetry_1
_geom_angle_site_symmetry_3
N9 Ag1 O7 108.3(3) . 1_564
N10 Ag1 O7 115.7(3) 1_465 1_564
N10 Ag1 N9 136.0(3) 1_465 .
N7 Ag2 O6 106.7(3) . 1_456
N7 Ag2 N17 117.1(4) . .
N8 Ag2 O6 111.9(3) 1_465 1_456
N8 Ag2 N7 122.0(4) 1_465 .
N8 Ag2 N17 109.2(4) 1_465 .
N17 Ag2 O6 83.0(3) . 1_456
O2 Zn1 Zn2 45.58(14) . .
O2 Zn1 N1 81.5(2) . .
O2 Zn1 N5 133.4(2) . .
O5 Zn1 Zn2 45.39(14) . .
O5 Zn1 O2 76.2(2) . .
O5 Zn1 O8 76.8(2) . .
O5 Zn1 N1 135.1(2) . .
O5 Zn1 N3 83.5(2) . .
O5 Zn1 N5 137.8(2) . .
O8 Zn1 Zn2 45.95(15) . .
O8 Zn1 O2 76.5(2) . .
O8 Zn1 N1 134.4(2) . .
O8 Zn1 N5 82.2(2) . .
N1 Zn1 Zn2 127.07(17) . .
N3 Zn1 Zn2 128.84(17) . .
N3 Zn1 O2 137.3(2) . .
N3 Zn1 O8 134.5(3) . .
N3 Zn1 N1 87.5(2) . .
N3 Zn1 N5 85.8(2) . .
N5 Zn1 Zn2 128.16(17) . .
N5 Zn1 N1 84.8(2) . .
O2 Zn2 Zn1 46.12(14) . .
O2 Zn2 O8 77.0(2) . .
O2 Zn2 N2 83.0(2) . .
O2 Zn2 N4 127.9(2) . .
O2 Zn2 N6 144.3(2) . .
O5 Zn2 Zn1 45.56(14) . .
O5 Zn2 O2 76.7(2) . .
O5 Zn2 O8 77.1(2) . .
O5 Zn2 N2 144.0(3) . .
O5 Zn2 N4 82.0(2) . .
O5 Zn2 N6 126.5(3) . .
O8 Zn2 Zn1 46.07(15) . .
O8 Zn2 N2 126.9(3) . .
O8 Zn2 N4 142.3(3) . .
N2 Zn2 Zn1 128.38(18) . .
N2 Zn2 N4 87.6(3) . .
N4 Zn2 Zn1 127.12(17) . .
N6 Zn2 Zn1 127.55(18) . .
N6 Zn2 O8 82.4(2) . .
N6 Zn2 N2 86.6(3) . .
N6 Zn2 N4 85.4(2) . .
O11 Zn3 Zn4 45.43(16) . .
O11 Zn3 O14 76.8(2) . .
O11 Zn3 O17 78.3(2) . .
O11 Zn3 N12 84.1(2) . .
O11 Zn3 N14 134.6(3) . .
O11 Zn3 N16 134.0(2) . .
O14 Zn3 Zn4 44.68(16) . .
O17 Zn3 Zn4 46.08(15) . .
O17 Zn3 O14 73.3(2) . .
N12 Zn3 Zn4 129.49(18) . .
N12 Zn3 O14 137.7(3) . .
N12 Zn3 O17 138.8(3) . .
N14 Zn3 Zn4 126.08(18) . .
N14 Zn3 O14 81.4(2) . .
N14 Zn3 O17 131.9(3) . .
N14 Zn3 N12 86.1(3) . .
N14 Zn3 N16 88.6(3) . .
N16 Zn3 Zn4 128.05(19) . .
N16 Zn3 O14 135.4(3) . .
N16 Zn3 O17 82.1(2) . .
N16 Zn3 N12 84.1(3) . .
O11 Zn4 Zn3 44.41(15) . .
O11 Zn4 O17 77.9(2) . .
O11 Zn4 N13 139.7(3) . .
O11 Zn4 N15 129.4(3) . .
O14 Zn4 Zn3 46.89(16) . .
O14 Zn4 O11 77.7(2) . .
O14 Zn4 O17 75.3(2) . .
O14 Zn4 N11 133.1(3) . .
O14 Zn4 N13 82.1(3) . .
O14 Zn4 N15 140.3(3) . .
O17 Zn4 Zn3 46.69(16) . .
O17 Zn4 N13 129.6(3) . .
O17 Zn4 N15 82.6(2) . .
N11 Zn4 Zn3 126.7(2) . .
N11 Zn4 O11 82.4(3) . .
N11 Zn4 O17 140.4(3) . .
N11 Zn4 N13 86.6(3) . .
N11 Zn4 N15 83.9(3) . .
N13 Zn4 Zn3 129.0(2) . .
N15 Zn4 Zn3 128.46(18) . .
N15 Zn4 N13 87.3(3) . .
N1 O1 B1 115.5(6) . .
Zn2 O2 Zn1 88.3(2) . .
C1 O2 Zn1 132.7(5) . .
C1 O2 Zn2 133.4(5) . .
N2 O3 B2 116.4(6) . .
N3 O4 B1 116.0(5) . .
Zn2 O5 Zn1 89.05(19) . .
C13 O5 Zn1 134.3(5) . .
C13 O5 Zn2 136.5(5) . .
N4 O6 Ag2 124.6(4) . 1_654
N4 O6 B2 114.4(5) . .
B2 O6 Ag2 106.1(4) . 1_654
N5 O7 Ag1 131.8(4) . 1_546
N5 O7 B1 115.5(5) . .
B1 O7 Ag1 111.8(4) . 1_546
Zn2 O8 Zn1 88.0(2) . .
C24 O8 Zn1 133.7(5) . .
C24 O8 Zn2 135.4(5) . .
N6 O9 B2 115.2(6) . .
N11 O10 B4 117.8(7) . .
Zn3 O11 Zn4 90.2(2) . .
C84 O11 Zn3 134.0(5) . .
C84 O11 Zn4 135.6(5) . .
N12 O12 B3 115.6(6) . .
N13 O13 B4 116.5(7) . .
Zn4 O14 Zn3 88.4(2) . .
C76 O14 Zn3 134.9(5) . .
C76 O14 Zn4 136.2(6) . .
N14 O15 B3 118.7(6) . .
N15 O16 B4 116.4(6) . .
Zn4 O17 Zn3 87.2(2) . .
C93 O17 Zn3 130.0(5) . .
C93 O17 Zn4 131.7(5) . .
N16 O18 B3 115.5(6) . .
O1 N1 Zn1 117.3(4) . .
C7 N1 Zn1 130.4(5) . .
C7 N1 O1 112.3(6) . .
O3 N2 Zn2 116.8(5) . .
C8 N2 Zn2 130.1(6) . .
C8 N2 O3 112.8(7) . .
O4 N3 Zn1 118.2(4) . .
C19 N3 Zn1 130.6(5) . .
C19 N3 O4 111.1(6) . .
O6 N4 Zn2 116.7(4) . .
C20 N4 Zn2 131.6(5) . .
C20 N4 O6 111.7(6) . .
O7 N5 Zn1 117.0(4) . .
C30 N5 Zn1 131.0(5) . .
C30 N5 O7 111.9(6) . .
O9 N6 Zn2 117.5(5) . .
C31 N6 Zn2 131.5(6) . .
C31 N6 O9 110.7(7) . .
C48 N7 Ag2 175.1(10) . .
C55 N8 Ag2 168.6(9) . 1_645
C68 N9 Ag1 153.8(8) . .
C75 N10 Ag1 163.2(8) . 1_645
O10 N11 Zn4 116.4(6) . .
C90 N11 Zn4 131.6(6) . .
C90 N11 O10 112.0(7) . .
O12 N12 Zn3 118.1(5) . .
C91 N12 Zn3 130.6(5) . .
C91 N12 O12 111.2(6) . .
O13 N13 Zn4 117.2(5) . .
C83 N13 Zn4 130.5(7) . .
C83 N13 O13 112.2(7) . .
O15 N14 Zn3 116.7(5) . .
C82 N14 Zn3 133.0(6) . .
C82 N14 O15 110.2(6) . .
O16 N15 Zn4 118.0(5) . .
C100 N15 Zn4 130.0(6) . .
C100 N15 O16 111.5(7) . .
O18 N16 Zn3 117.9(5) . .
C101 N16 Zn3 129.9(5) . .
C101 N16 O18 112.3(6) . .
C118 N17 Ag2 155.5(10) . .
O2 C1 C2 120.9(7) . .
O2 C1 C6 121.9(7) . .
C2 C1 C6 117.2(7) . .
C1 C2 C7 123.0(7) . .
C3 C2 C1 119.7(7) . .
C3 C2 C7 117.3(7) . .
C16 C2BA C23A 111.6(10) . .
C21 C2BA C16 108.8(11) . .
C21A C2BA C16 113.3(12) . .
C21A C2BA C21 112.0(15) . .
C21A C2BA C23 106.8(16) . .
C23 C2BA C16 109.0(13) . .
C23 C2BA C21 106.6(15) . .
C22 C2BA C16 107.5(12) . .
C22 C2BA C23A 112.9(15) . .
C22A C2BA C16 111.2(13) . .
C22A C2BA C22 107.3(16) . .
C22A C2BA C23A 106.3(15) . .
C2 C3 H3 118.1 . .
C4 C3 C2 123.8(7) . .
C4 C3 H3 118.1 . .
C3 C4 C5 115.7(7) . .
C3 C4 C9 123.2(7) . .
C5 C4 C9 121.1(8) . .
C4 C5 H5 118.2 . .
C6 C5 C4 123.7(8) . .
C6 C5 H5 118.2 . .
C1 C6 C8 122.4(7) . .
C5 C6 C1 119.8(7) . .
C5 C6 C8 117.8(7) . .
N1 C7 C2 126.5(7) . .
N1 C7 H7 116.8 . .
C2 C7 H7 116.8 . .
N2 C8 C6 127.3(8) . .
N2 C8 H8 116.3 . .
C6 C8 H8 116.4 . .
C4 C9 C11 109.4(8) . .
C10 C9 C4 112.1(8) . .
C10 C9 C11 106.3(10) . .
C12 C9 C4 109.3(9) . .
C12 C9 C10 110.1(10) . .
C12 C9 C11 109.6(11) . .
C9 C10 H10A 109.5 . .
C9 C10 H10B 109.5 . .
C9 C10 H10C 109.5 . .
H10A C10 H10B 109.5 . .
H10A C10 H10C 109.5 . .
H10B C10 H10C 109.5 . .
C9 C11 H11A 109.5 . .
C9 C11 H11B 109.5 . .
C9 C11 H11C 109.5 . .
H11A C11 H11B 109.5 . .
H11A C11 H11C 109.5 . .
H11B C11 H11C 109.5 . .
C9 C12 H12A 109.5 . .
C9 C12 H12B 109.5 . .
C9 C12 H12C 109.4 . .
H12A C12 H12B 109.5 . .
H12A C12 H12C 109.5 . .
H12B C12 H12C 109.5 . .
O5 C13 C14 122.6(6) . .
O5 C13 C18 120.9(6) . .
C14 C13 C18 116.5(7) . .
C13 C14 C19 122.9(6) . .
C15 C14 C13 120.7(7) . .
C15 C14 C19 116.4(7) . .
C14 C15 H15 118.2 . .
C16 C15 C14 123.5(7) . .
C16 C15 H15 118.2 . .
C15 C16 C2BA 122.6(7) . .
C15 C16 C17 116.3(7) . .
C17 C16 C2BA 121.1(8) . .
C16 C17 H17 118.5 . .
C18 C17 C16 123.0(7) . .
C18 C17 H17 118.5 . .
C13 C18 C20 123.0(7) . .
C17 C18 C13 119.9(7) . .
C17 C18 C20 117.1(7) . .
N3 C19 C14 125.7(7) . .
N3 C19 H19 117.2 . .
C14 C19 H19 117.2 . .
N4 C20 C18 125.8(7) . .
N4 C20 H20 117.1 . .
C18 C20 H20 117.1 . .
O8 C24 C25 121.4(8) . .
O8 C24 C29 122.2(8) . .
C25 C24 C29 116.4(8) . .
C24 C25 C31 123.6(8) . .
C26 C25 C24 120.9(9) . .
C26 C25 C31 115.4(9) . .
C25 C26 H26 118.3 . .
C27 C26 C25 123.3(11) . .
C27 C26 H26 118.3 . .
C26 C27 C28 115.8(11) . .
C26 C27 C32 122.7(13) . .
C26 C27 C32A 121.3(15) . .
C28 C27 C32 118.2(12) . .
C28 C27 C32A 119.9(14) . .
C29 C28 C27 121.9(11) . .
C24 C29 C30 122.4(8) . .
C28 C29 C24 121.7(9) . .
C28 C29 C30 115.8(9) . .
N5 C30 C29 125.4(7) . .
N5 C30 H30 117.3 . .
C29 C30 H30 117.3 . .
N6 C31 C25 125.0(8) . .
N6 C31 H31 117.5 . .
C25 C31 H31 117.5 . .
C27 C32 C35A 96.0(15) . .
C33 C32 C27 115(2) . .
C33 C32 C34 107.4(17) . .
C33 C32 C35A 136.8(19) . .
C34 C32 C27 100.0(14) . .
C34 C32 C35A 94.8(16) . .
C37 C36 B1 120.5(7) . .
C41 C36 C37 117.8(7) . .
C41 C36 B1 121.6(7) . .
C36 C37 H37 118.9 . .
C38 C37 C36 122.3(7) . .
C38 C37 H37 118.9 . .
C37 C38 C39 117.5(7) . .
C37 C38 C42 122.8(7) . .
C39 C38 C42 119.7(7) . .
C38 C39 H39 119.3 . .
C40 C39 C38 121.3(7) . .
C40 C39 H39 119.3 . .
C39 C40 C49 119.7(7) . .
C41 C40 C39 119.3(7) . .
C41 C40 C49 120.9(7) . .
C36 C41 C40 121.8(8) . .
C36 C41 H41 119.1 . .
C40 C41 H41 119.1 . .
C43 C42 C38 117.7(8) . .
C47 C42 C38 120.1(7) . .
C47 C42 C43 121.9(8) . .
C42 C43 H43 120.2 . .
C42 C43 C44 119.7(10) . .
C44 C43 H43 120.2 . .
C43 C44 H44 120.6 . .
C43 C44 C45 118.9(10) . .
C45 C44 H44 120.6 . .
C46 C45 C44 119.0(9) . .
C46 C45 C48 123.0(11) . .
C48 C45 C44 118.0(10) . .
C45 C46 H46 120.2 . .
C45 C46 C47 119.5(11) . .
C47 C46 H46 120.2 . .
C42 C47 C46 120.8(10) . .
C42 C47 H47 119.6 . .
C46 C47 H47 119.6 . .
N7 C48 C45 177.3(15) . .
C50 C49 C40 115.8(8) . .
C54 C49 C40 119.9(8) . .
C54 C49 C50 124.2(9) . .
C49 C50 H50 120.8 . .
C49 C50 C51 118.4(9) . .
C51 C50 H50 120.8 . .
C50 C51 H51 120.4 . .
C52 C51 C50 119.1(9) . .
C52 C51 H51 120.5 . .
C51 C52 C53 121.0(9) . .
C51 C52 C55 118.5(10) . .
C53 C52 C55 120.5(9) . .
C52 C53 H53 120.3 . .
C52 C53 C54 119.4(10) . .
C54 C53 H53 120.3 . .
C49 C54 C53 117.8(10) . .
C49 C54 H54 121.1 . .
C53 C54 H54 121.1 . .
N8 C55 C52 178.4(12) . .
C57 C56 C61 116.8(7) . .
C57 C56 B2 122.5(7) . .
C61 C56 B2 120.7(7) . .
C56 C57 H57 118.7 . .
C56 C57 C58 122.6(7) . .
C58 C57 H57 118.7 . .
C57 C58 C69 120.4(7) . .
C59 C58 C57 118.9(7) . .
C59 C58 C69 120.6(7) . .
C58 C59 H59 119.7 . .
C58 C59 C60 120.5(7) . .
C60 C59 H59 119.7 . .
C59 C60 C62 120.9(7) . .
C61 C60 C59 118.1(7) . .
C61 C60 C62 121.1(7) . .
C56 C61 H61 118.5 . .
C60 C61 C56 123.0(7) . .
C60 C61 H61 118.5 . .
C63 C62 C60 121.2(7) . .
C63 C62 C67 118.5(7) . .
C67 C62 C60 120.3(7) . .
C62 C63 H63 119.9 . .
C64 C63 C62 120.2(8) . .
C64 C63 H63 119.9 . .
C63 C64 H64 119.9 . .
C63 C64 C65 120.1(8) . .
C65 C64 H64 119.9 . .
C64 C65 C66 121.0(7) . .
C64 C65 C68 119.0(8) . .
C66 C65 C68 119.9(8) . .
C65 C66 H66 121.0 . .
C67 C66 C65 118.1(8) . .
C67 C66 H66 121.0 . .
C62 C67 H67 119.0 . .
C66 C67 C62 122.0(8) . .
C66 C67 H67 119.0 . .
N9 C68 C65 177.6(10) . .
C70 C69 C58 120.4(7) . .
C74 C69 C58 121.5(7) . .
C74 C69 C70 118.1(8) . .
C69 C70 H70 118.9 . .
C69 C70 C71 122.3(8) . .
C71 C70 H70 118.9 . .
C70 C71 H71 121.2 . .
C72 C71 C70 117.6(8) . .
C72 C71 H71 121.2 . .
C71 C72 C75 117.0(8) . .
C73 C72 C71 121.9(8) . .
C73 C72 C75 121.1(8) . .
C72 C73 H73 120.6 . .
C72 C73 C74 118.7(9) . .
C74 C73 H73 120.6 . .
C69 C74 C73 121.1(9) . .
C69 C74 H74 119.4 . .
C73 C74 H74 119.4 . .
N10 C75 C72 175.8(10) . .
O14 C76 C77 121.6(7) . .
O14 C76 C81 120.8(8) . .
C77 C76 C81 117.5(8) . .
C76 C77 C82 123.2(7) . .
C78 C77 C76 120.3(11) . .
C78 C77 C82 115.8(11) . .
C68A C77 C76 120.2(11) . .
C68A C77 C82 115.0(11) . .
C76 C81 C83 123.0(8) . .
C76 C81 C66A 120.2(11) . .
C80 C81 C76 118.0(11) . .
C80 C81 C83 117.9(11) . .
C66A C81 C83 114.9(11) . .
N14 C82 C77 125.5(7) . .
N14 C82 H82 117.2 . .
C77 C82 H82 117.2 . .
N13 C83 C81 126.7(9) . .
N13 C83 H83 116.6 . .
C81 C83 H83 116.6 . .
O11 C84 C85 122.4(7) . .
O11 C84 C89 120.1(7) . .
C85 C84 C89 117.5(7) . .
C84 C85 C91 124.4(7) . .
C86 C85 C84 120.2(7) . .
C86 C85 C91 115.4(7) . .
C85 C86 H86 118.4 . .
C85 C86 C87 123.2(8) . .
C87 C86 H86 118.4 . .
C86 C87 C92 121.4(9) . .
C88 C87 C86 116.4(8) . .
C88 C87 C92 122.3(8) . .
C87 C88 H88 118.3 . .
C87 C88 C89 123.4(8) . .
C89 C88 H88 118.3 . .
C84 C89 C90 124.2(8) . .
C88 C89 C84 119.3(8) . .
C88 C89 C90 116.5(8) . .
N11 C90 C89 125.9(8) . .
N11 C90 H90 117.0 . .
C89 C90 H90 117.1 . .
N12 C91 C85 124.3(7) . .
N12 C91 H91 117.8 . .
C85 C91 H91 117.8 . .
C87 C92 C3BA 110.4(11) . .
C87 C92 C1H 106.4(13) . .
C87 C92 C147 108.7(15) . .
C0AA C92 C87 108.5(13) . .
C0AA C92 C3BA 105.0(16) . .
C1G C92 C87 113.3(16) . .
C1G C92 C0AA 113.7(19) . .
C1G C92 C3BA 105.5(15) . .
C1H C92 C147 109.9(18) . .
C3BB C92 C87 109.8(12) . .
C3BB C92 C1H 114.0(16) . .
C3BB C92 C147 107.9(17) . .
O17 C93 C94 121.3(7) . .
O17 C93 C99 121.3(7) . .
C99 C93 C94 117.4(7) . .
C93 C94 C100 124.2(8) . .
C96 C94 C93 119.7(7) . .
C96 C94 C100 116.0(8) . .
C94 C96 H96 118.2 . .
C97 C96 C94 123.5(8) . .
C97 C96 H96 118.2 . .
C96 C97 C98 116.7(8) . .
C96 C97 C102 119.4(8) . .
C98 C97 C102 123.7(8) . .
C97 C98 H98 118.7 . .
C97 C98 C99 122.6(7) . .
C99 C98 H98 118.7 . .
C93 C99 C101 123.4(7) . .
C98 C99 C93 119.8(7) . .
C98 C99 C101 116.5(7) . .
N15 C100 C94 125.5(8) . .
N15 C100 H100 117.3 . .
C94 C100 H100 117.3 . .
N16 C101 C99 126.2(7) . .
N16 C101 H101 116.9 . .
C99 C101 H101 116.9 . .
C97 C102 C103 112.0(8) . .
C104 C102 C97 108.4(9) . .
C104 C102 C103 109.7(9) . .
C105 C102 C97 110.9(8) . .
C105 C102 C103 108.2(9) . .
C105 C102 C104 107.4(10) . .
C102 C103 H10D 109.5 . .
C102 C103 H10E 109.5 . .
C102 C103 H10F 109.5 . .
H10D C103 H10E 109.5 . .
H10D C103 H10F 109.5 . .
H10E C103 H10F 109.5 . .
C102 C104 H10G 109.5 . .
C102 C104 H10H 109.5 . .
C102 C104 H10I 109.5 . .
H10G C104 H10H 109.5 . .
H10G C104 H10I 109.5 . .
H10H C104 H10I 109.5 . .
C102 C105 H10J 109.5 . .
C102 C105 H10K 109.5 . .
C102 C105 H10L 109.5 . .
H10J C105 H10K 109.5 . .
H10J C105 H10L 109.5 . .
H10K C105 H10L 109.5 . .
C107 C106 C111 117.3(8) . .
C107 C106 B4 120.3(8) . .
C111 C106 B4 122.1(8) . .
C106 C107 H107 117.9 . .
C106 C107 C108 124.1(8) . .
C108 C107 H107 117.9 . .
C107 C108 C109 117.5(8) . .
C107 C108 C112 121.4(7) . .
C109 C108 C112 121.0(7) . .
C108 C109 H109 119.5 . .
C108 C109 C110 121.1(8) . .
C110 C109 H109 119.5 . .
C109 C110 C119 121.1(7) . .
C111 C110 C109 117.8(8) . .
C111 C110 C119 121.0(8) . .
C106 C111 C110 122.0(8) . .
C106 C111 H111 119.0 . .
C110 C111 H111 119.0 . .
C113 C112 C108 119.4(8) . .
C117 C112 C108 124.1(7) . .
C117 C112 C113 116.5(8) . .
C112 C113 H113 119.3 . .
C114 C113 C112 121.3(9) . .
C114 C113 H113 119.4 . .
C113 C114 H114 120.1 . .
C113 C114 C115 119.8(9) . .
C115 C114 H114 120.1 . .
C114 C115 C118 119.1(9) . .
C116 C115 C114 119.3(9) . .
C116 C115 C118 121.6(9) . .
C115 C116 H116 120.2 . .
C117 C116 C115 119.7(9) . .
C117 C116 H116 120.2 . .
C112 C117 H117 118.3 . .
C116 C117 C112 123.3(8) . .
C116 C117 H117 118.3 . .
N17 C118 C115 176.3(12) . .
C120 C119 C110 120.9(8) . .
C124 C119 C110 120.3(8) . .
C124 C119 C120 118.8(9) . .
C119 C120 H120 119.8 . .
C121 C120 C119 120.3(9) . .
C121 C120 H120 119.8 . .
C120 C121 H121 119.7 . .
C120 C121 C122 120.5(10) . .
C122 C121 H121 119.8 . .
C121 C122 C6AA 125.9(14) . .
C121 C122 C1I 115.3(14) . .
C123 C122 C121 120.1(10) . .
C123 C122 C6AA 113.1(13) . .
C123 C122 C1I 122.5(13) . .
C122 C123 H123 120.5 . .
C122 C123 C124 119.0(10) . .
C124 C123 H123 120.5 . .
C119 C124 C123 121.2(10) . .
C119 C124 H124 119.4 . .
C123 C124 H124 119.4 . .
C126 C125 B3 122.8(7) . .
C130 C125 C126 116.6(7) . .
C130 C125 B3 120.6(7) . .
C125 C126 H126 119.2 . .
C127 C126 C125 121.7(8) . .
C127 C126 H126 119.2 . .
C126 C127 C138 120.6(8) . .
C128 C127 C126 119.9(8) . .
C128 C127 C138 119.5(8) . .
C127 C128 H128 119.7 . .
C127 C128 C129 120.6(8) . .
C129 C128 H128 119.7 . .
C128 C129 C131 121.4(8) . .
C130 C129 C128 118.8(8) . .
C130 C129 C131 119.8(8) . .
C125 C130 H130 118.8 . .
C129 C130 C125 122.4(8) . .
C129 C130 H130 118.8 . .
C132 C131 C129 121.5(8) . .
C136 C131 C129 120.7(8) . .
C136 C131 C132 117.6(9) . .
C131 C132 H132 119.3 . .
C133 C132 C131 121.4(10) . .
C133 C132 H132 119.3 . .
C132 C133 H133 119.5 . .
C132 C133 C134 121.0(10) . .
C134 C133 H133 119.5 . .
C133 C134 C137 121.2(11) . .
C135 C134 C133 119.2(10) . .
C135 C134 C137 119.6(11) . .
C134 C135 H135 120.1 . .
C134 C135 C136 119.7(10) . .
C136 C135 H135 120.1 . .
C131 C136 C135 120.9(9) . .
C131 C136 H136 119.5 . .
C135 C136 H136 119.5 . .
N20 C137 C134 178.9(14) . .
C139 C138 C127 119.8(8) . .
C143 C138 C127 121.3(8) . .
C143 C138 C139 118.9(9) . .
C138 C139 H139 119.7 . .
C140 C139 C138 120.6(10) . .
C140 C139 H139 119.7 . .
C139 C140 H140 120.3 . .
C139 C140 C141 119.5(9) . .
C141 C140 H140 120.2 . .
C140 C141 C144 120.7(10) . .
C142 C141 C140 120.1(9) . .
C142 C141 C144 119.2(10) . .
C141 C142 H142 120.6 . .
C143 C142 C141 118.8(9) . .
C143 C142 H142 120.6 . .
C138 C143 C142 122.1(10) . .
C138 C143 H143 118.9 . .
C142 C143 H143 118.9 . .
N19 C144 C141 176.6(15) . .
O1 B1 O7 110.5(6) . .
O1 B1 C36 107.1(6) . .
O4 B1 O1 113.9(7) . .
O4 B1 O7 111.8(6) . .
O4 B1 C36 108.0(6) . .
O7 B1 C36 104.9(6) . .
O3 B2 O6 112.8(7) . .
O3 B2 O9 113.4(7) . .
O3 B2 C56 106.1(6) . .
O6 B2 O9 111.3(6) . .
O6 B2 C56 106.4(6) . .
O9 B2 C56 106.2(7) . .
O12 B3 O18 112.3(7) . .
O12 B3 C125 108.1(7) . .
O15 B3 O12 111.9(7) . .
O15 B3 O18 112.3(7) . .
O15 B3 C125 103.9(7) . .
O18 B3 C125 107.8(7) . .
O10 B4 O16 112.6(8) . .
O10 B4 C106 104.6(7) . .
O13 B4 O10 112.1(9) . .
O13 B4 O16 111.6(8) . .
O13 B4 C106 107.4(7) . .
O16 B4 C106 108.0(7) . .
C92 C0AA H0AA 109.4 . .
C92 C0AA H0AB 109.5 . .
C92 C0AA H0AC 109.5 . .
H0AA C0AA H0AB 109.5 . .
H0AA C0AA H0AC 109.5 . .
H0AB C0AA H0AC 109.5 . .
C1BA C0BA C7AA 119(3) . .
C1BA C0BA C79 103(2) . .
C9AA C0BA C1BA 103(3) . .
C9AA C0BA C7AA 112(2) . .
C9AA C0BA C79 107(2) . .
C79 C0BA C7AA 112(2) . .
C0BA C1BA H1BA 109.6 . .
C0BA C1BA H1BB 109.4 . .
C0BA C1BA H1BC 109.4 . .
H1BA C1BA H1BB 109.5 . .
H1BA C1BA H1BC 109.5 . .
H1BB C1BA H1BC 109.5 . .
C92 C1G H1GA 109.5 . .
C92 C1G H1GB 109.4 . .
C92 C1G H1GC 109.4 . .
H1GA C1G H1GB 109.5 . .
H1GA C1G H1GC 109.5 . .
H1GB C1G H1GC 109.5 . .
C92 C3BA H3BA 109.4 . .
C92 C3BA H3BB 109.5 . .
C92 C3BA H3BC 109.5 . .
H3BA C3BA H3BB 109.5 . .
H3BA C3BA H3BC 109.5 . .
H3BB C3BA H3BC 109.5 . .
N18 C6AA C122 177(3) . .
C0BA C7AA H7AA 109.5 . .
C0BA C7AA H7AB 109.6 . .
C0BA C7AA H7AC 109.6 . .
H7AA C7AA H7AB 109.4 . .
H7AA C7AA H7AC 109.4 . .
H7AB C7AA H7AC 109.4 . .
C0BA C9AA H9AA 109.6 . .
C0BA C9AA H9AB 109.5 . .
C0BA C9AA H9AC 109.3 . .
H9AA C9AA H9AB 109.5 . .
H9AA C9AA H9AC 109.5 . .
H9AB C9AA H9AC 109.5 . .
C2BA C21 H21A 109.5 . .
C2BA C21 H21B 109.5 . .
C2BA C21 H21C 109.5 . .
H21A C21 H21B 109.5 . .
H21A C21 H21C 109.5 . .
H21B C21 H21C 109.5 . .
C2BA C21A H21D 109.5 . .
C2BA C21A H21E 109.5 . .
C2BA C21A H21F 109.4 . .
H21D C21A H21E 109.5 . .
H21D C21A H21F 109.5 . .
H21E C21A H21F 109.5 . .
C2BA C23 H23A 109.5 . .
C2BA C23 H23B 109.4 . .
C2BA C23 H23C 109.5 . .
H23A C23 H23B 109.5 . .
H23A C23 H23C 109.5 . .
H23B C23 H23C 109.5 . .
C32 C33 H33A 109.7 . .
C32 C33 H33B 109.5 . .
C32 C33 H33C 109.7 . .
H33A C33 H33B 109.3 . .
H33A C33 H33C 109.3 . .
H33B C33 H33C 109.3 . .
C32 C34 H34A 109.5 . .
C32 C34 H34B 109.4 . .
C32 C34 H34C 109.5 . .
H34A C34 H34B 109.5 . .
H34A C34 H34C 109.5 . .
H34B C34 H34C 109.5 . .
H35A C35 H35B 109.5 . .
H35A C35 H35C 109.5 . .
H35B C35 H35C 109.5 . .
C32A C35 H35A 109.5 . .
C32A C35 H35B 109.5 . .
C32A C35 H35C 109.4 . .
C77 C78 H78 118.9 . .
C77 C78 C79 122.2(18) . .
C79 C78 H78 118.9 . .
C78 C79 C0BA 118(2) . .
C80 C79 C0BA 124(2) . .
C80 C79 C78 115.9(19) . .
C81 C80 H80 118.3 . .
C79 C80 C81 123.5(18) . .
C79 C80 H80 118.3 . .
C92 C1H H1HA 109.4 . .
C92 C1H H1HB 109.5 . .
C92 C1H H1HC 109.5 . .
H1HA C1H H1HB 109.5 . .
H1HA C1H H1HC 109.5 . .
H1HB C1H H1HC 109.5 . .
N18A C1I C122 167(3) . .
C92 C3BB H3BD 109.5 . .
C92 C3BB H3BE 109.5 . .
C92 C3BB H3BF 109.5 . .
H3BD C3BB H3BE 109.5 . .
H3BD C3BB H3BF 109.5 . .
H3BE C3BB H3BF 109.5 . .
C2BA C22 H22A 109.4 . .
C2BA C22 H22B 109.5 . .
C2BA C22 H22C 109.5 . .
H22A C22 H22B 109.5 . .
H22A C22 H22C 109.5 . .
H22B C22 H22C 109.5 . .
C2BA C22A H22D 109.5 . .
C2BA C22A H22E 109.4 . .
C2BA C22A H22F 109.5 . .
H22D C22A H22E 109.5 . .
H22D C22A H22F 109.5 . .
H22E C22A H22F 109.5 . .
C2BA C23A H23D 109.5 . .
C2BA C23A H23E 109.5 . .
C2BA C23A H23F 109.5 . .
H23D C23A H23E 109.5 . .
H23D C23A H23F 109.5 . .
H23E C23A H23F 109.5 . .
C81 C66A H66A 119.3 . .
C67A C66A C81 121.4(17) . .
C67A C66A H66A 119.3 . .
C66A C67A C68A 116.8(19) . .
C66A C67A C72A 124(2) . .
C68A C67A C72A 119(2) . .
C77 C68A C67A 121.3(17) . .
C77 C68A H68A 119.4 . .
C67A C68A H68A 119.4 . .
C67A C72A C74A 102(2) . .
C73A C72A C67A 109(2) . .
C73A C72A C74A 124(3) . .
C75A C72A C67A 112(3) . .
C75A C72A C73A 102(3) . .
C75A C72A C74A 108(3) . .
C72A C73A H73A 109.5 . .
C72A C73A H73B 109.5 . .
C72A C73A H73C 109.4 . .
H73A C73A H73B 109.5 . .
H73A C73A H73C 109.5 . .
H73B C73A H73C 109.5 . .
C72A C74A H74A 110.4 . .
C72A C74A H74B 110.5 . .
C72A C74A H74C 110.4 . .
H74A C74A H74B 108.5 . .
H74A C74A H74C 108.5 . .
H74B C74A H74C 108.5 . .
C72A C75A H75A 109.6 . .
C72A C75A H75B 109.4 . .
C72A C75A H75C 109.5 . .
H75A C75A H75B 109.4 . .
H75A C75A H75C 109.5 . .
H75B C75A H75C 109.5 . .
C92 C147 H14A 109.4 . .
C92 C147 H14B 109.5 . .
C92 C147 H14C 109.5 . .
H14A C147 H14B 109.5 . .
H14A C147 H14C 109.5 . .
H14B C147 H14C 109.5 . .
O3S N2S O4S 123(3) . .
O3S N2S C2S 122(2) . .
O4S N2S C2S 116(3) . .
O2S N1S O1S 115(3) . .
O2S N1S C1S 123(2) . .
O1S N1S C1S 120(3) . .
N1S C1S H1SA 109.4 . .
N1S C1S H1SB 109.5 . .
N1S C1S H1SC 109.5 . .
H1SA C1S H1SB 109.5 . .
H1SA C1S H1SC 109.5 . .
H1SB C1S H1SC 109.5 . .
N2S C2S H2SA 109.5 . .
N2S C2S H2SB 109.5 . .
N2S C2S H2SC 109.5 . .
H2SA C2S H2SB 109.5 . .
H2SA C2S H2SC 109.5 . .
H2SB C2S H2SC 109.5 . .
O8S N4S C4S 113(4) . .
O7S N4S O8S 126(5) . .
O7S N4S C4S 116(4) . .
N4S C4S H4SA 110.3 . .
N4S C4S H4SB 110.6 . .
N4S C4S H4SC 110.2 . .
H4SA C4S H4SB 108.6 . .
H4SA C4S H4SC 108.6 . .
H4SB C4S H4SC 108.5 . .
C8S O13S H13S 109.5 . .
O13S C8S H8SA 109.5 . .
O13S C8S H8SB 109.4 . .
O13S C8S H8SC 109.5 . .
H8SA C8S H8SB 109.5 . .
H8SA C8S H8SC 109.5 . .
H8SB C8S H8SC 109.5 . .
O11S N6S O12S 119(3) . .
O11S N6S C6S 122(3) . .
O12S N6S C6S 118(3) . .
N6S C6S H6SA 109.8 . .
N6S C6S H6SB 109.9 . .
N6S C6S H6SC 109.9 . .
H6SA C6S H6SB 109.0 . .
H6SA C6S H6SC 109.1 . .
H6SB C6S H6SC 109.1 . .
O1AA N10S O18S 136(4) . .
O1AA N10S C10S 113(2) . .
O18S N10S C10S 111(2) . .
O14S N9S O15S 118(4) . .
O14S N9S C9S 121(3) . .
O15S N9S C9S 120(3) . .
N9S C9S H9SA 111.8 . .
N9S C9S H9SB 111.5 . .
N9S C9S H9SC 111.5 . .
H9SA C9S H9SB 107.2 . .
H9SA C9S H9SC 107.3 . .
H9SB C9S H9SC 107.3 . .
N10S C10S H10M 109.4 . .
N10S C10S H10N 109.5 . .
N10S C10S H10O 109.4 . .
H10M C10S H10N 109.5 . .
H10M C10S H10O 109.5 . .
H10N C10S H10O 109.5 . .
C16S O0AA H0AD 113.2 . .
O0AA C16S H16A 109.3 . .
O0AA C16S H16B 109.2 . .
O0AA C16S H16C 109.9 . .
H16A C16S H16B 109.5 . .
H16A C16S H16C 109.5 . .
H16B C16S H16C 109.5 . .
C27 C32A C35 106.5(19) . .
C27 C32A C34A 120(3) . .
C34A C32A C35 127(3) . .
C33A C32A C27 100(2) . .
C33A C32A C35 94(2) . .
C33A C32A C34A 99(3) . .
C32 C35A H35D 109.4 . .
C32 C35A H35E 109.5 . .
C32 C35A H35F 109.5 . .
H35D C35A H35E 109.5 . .
H35D C35A H35F 109.5 . .
H35E C35A H35F 109.5 . .
C32A C34A H34D 109.5 . .
C32A C34A H34E 109.5 . .
C32A C34A H34F 109.4 . .
H34D C34A H34E 109.5 . .
H34D C34A H34F 109.5 . .
H34E C34A H34F 109.5 . .
C32A C33A H33D 109.5 . .
C32A C33A H33E 109.5 . .
C32A C33A H33F 109.4 . .
H33D C33A H33E 109.5 . .
H33D C33A H33F 109.5 . .
H33E C33A H33F 109.5 . .

loop_
_geom_bond_atom_site_label_1
_geom_bond_atom_site_label_2
_geom_bond_distance
_geom_bond_site_symmetry_2
Ag1 O7 2.390(5) 1_564
Ag1 N9 2.174(7) .
Ag1 N10 2.170(8) 1_465
Ag2 O6 2.587(6) 1_456
Ag2 N7 2.266(10) .
Ag2 N8 2.250(9) 1_465
Ag2 N17 2.325(10) .
Zn1 Zn2 2.9210(11) .
Zn1 O2 2.106(5) .
Zn1 O5 2.086(5) .
Zn1 O8 2.105(6) .
Zn1 N1 2.119(6) .
Zn1 N3 2.104(6) .
Zn1 N5 2.109(6) .
Zn2 O2 2.087(5) .
Zn2 O5 2.080(5) .
Zn2 O8 2.101(6) .
Zn2 N2 2.113(7) .
Zn2 N4 2.125(6) .
Zn2 N6 2.094(7) .
Zn3 Zn4 2.9346(12) .
Zn3 O11 2.054(5) .
Zn3 O14 2.143(6) .
Zn3 O17 2.138(6) .
Zn3 N12 2.116(7) .
Zn3 N14 2.084(7) .
Zn3 N16 2.110(7) .
Zn4 O11 2.091(6) .
Zn4 O14 2.064(6) .
Zn4 O17 2.116(6) .
Zn4 N11 2.089(8) .
Zn4 N13 2.123(8) .
Zn4 N15 2.116(7) .
O1 N1 1.402(8) .
O1 B1 1.478(10) .
O2 C1 1.313(9) .
O3 N2 1.398(8) .
O3 B2 1.458(10) .
O4 N3 1.392(8) .
O4 B1 1.466(10) .
O5 C13 1.301(9) .
O6 Ag2 2.587(6) 1_654
O6 N4 1.413(8) .
O6 B2 1.496(11) .
O7 Ag1 2.390(5) 1_546
O7 N5 1.416(8) .
O7 B1 1.521(10) .
O8 C24 1.275(10) .
O9 N6 1.396(8) .
O9 B2 1.514(12) .
O10 N11 1.408(10) .
O10 B4 1.469(13) .
O11 C84 1.319(9) .
O12 N12 1.402(9) .
O12 B3 1.474(11) .
O13 N13 1.409(10) .
O13 B4 1.448(13) .
O14 C76 1.299(10) .
O15 N14 1.387(9) .
O15 B3 1.468(11) .
O16 N15 1.398(9) .
O16 B4 1.477(12) .
O17 C93 1.311(10) .
O18 N16 1.399(8) .
O18 B3 1.489(12) .
N1 C7 1.269(10) .
N2 C8 1.255(11) .
N3 C19 1.291(10) .
N4 C20 1.274(10) .
N5 C30 1.283(11) .
N6 C31 1.266(12) .
N7 C48 1.157(14) .
N8 Ag2 2.250(9) 1_645
N8 C55 1.134(13) .
N9 C68 1.137(11) .
N10 Ag1 2.170(7) 1_645
N10 C75 1.140(11) .
N11 C90 1.287(12) .
N12 C91 1.295(10) .
N13 C83 1.257(12) .
N14 C82 1.287(11) .
N15 C100 1.283(11) .
N16 C101 1.289(11) .
N17 C118 1.124(13) .
N19 C144 1.123(14) .
N20 C137 1.158(15) .
C1 C2 1.411(10) .
C1 C6 1.423(11) .
C2 C3 1.401(11) .
C2 C7 1.434(11) .
C2BA C16 1.542(11) .
C2BA C21 1.53(2) .
C2BA C21A 1.48(3) .
C2BA C23 1.51(3) .
C2BA C22 1.52(3) .
C2BA C22A 1.51(3) .
C2BA C23A 1.60(2) .
C3 H3 0.9500 .
C3 C4 1.372(12) .
C4 C5 1.391(12) .
C4 C9 1.536(11) .
C5 H5 0.9500 .
C5 C6 1.386(11) .
C6 C8 1.453(11) .
C7 H7 0.9500 .
C8 H8 0.9500 .
C9 C10 1.530(15) .
C9 C11 1.544(16) .
C9 C12 1.500(17) .
C10 H10A 0.9800 .
C10 H10B 0.9800 .
C10 H10C 0.9800 .
C11 H11A 0.9800 .
C11 H11B 0.9800 .
C11 H11C 0.9800 .
C12 H12A 0.9800 .
C12 H12B 0.9800 .
C12 H12C 0.9800 .
C13 C14 1.418(10) .
C13 C18 1.443(10) .
C14 C15 1.390(11) .
C14 C19 1.466(10) .
C15 H15 0.9500 .
C15 C16 1.380(11) .
C16 C17 1.402(12) .
C17 H17 0.9500 .
C17 C18 1.392(11) .
C18 C20 1.448(11) .
C19 H19 0.9500 .
C20 H20 0.9500 .
C24 C25 1.410(12) .
C24 C29 1.435(12) .
C25 C26 1.405(15) .
C25 C31 1.469(12) .
C26 H26 0.9500 .
C26 C27 1.394(17) .
C27 C28 1.428(18) .
C27 C32 1.66(3) .
C27 C32A 1.50(3) .
C28 C29 1.389(15) .
C29 C30 1.462(12) .
C30 H30 0.9500 .
C31 H31 0.9500 .
C32 C33 1.51(2) .
C32 C34 1.56(2) .
C32 C35A 1.62(2) .
C36 C37 1.404(11) .
C36 C41 1.382(11) .
C36 B1 1.626(11) .
C37 H37 0.9500 .
C37 C38 1.393(11) .
C38 C39 1.401(12) .
C38 C42 1.554(11) .
C39 H39 0.9500 .
C39 C40 1.389(12) .
C40 C41 1.383(11) .
C40 C49 1.558(11) .
C41 H41 0.9500 .
C42 C43 1.358(12) .
C42 C47 1.313(14) .
C43 H43 0.9500 .
C43 C44 1.371(15) .
C44 H44 0.9500 .
C44 C45 1.434(16) .
C45 C46 1.349(16) .
C45 C48 1.425(14) .
C46 H46 0.9500 .
C46 C47 1.400(14) .
C47 H47 0.9500 .
C49 C50 1.357(13) .
C49 C54 1.350(13) .
C50 H50 0.9500 .
C50 C51 1.413(13) .
C51 H51 0.9500 .
C51 C52 1.369(14) .
C52 C53 1.394(15) .
C52 C55 1.438(13) .
C53 H53 0.9500 .
C53 C54 1.411(13) .
C54 H54 0.9500 .
C56 C57 1.385(10) .
C56 C61 1.400(11) .
C56 B2 1.608(11) .
C57 H57 0.9500 .
C57 C58 1.399(10) .
C58 C59 1.381(11) .
C58 C69 1.495(11) .
C59 H59 0.9500 .
C59 C60 1.419(10) .
C60 C61 1.383(10) .
C60 C62 1.467(10) .
C61 H61 0.9500 .
C62 C63 1.396(11) .
C62 C67 1.400(11) .
C63 H63 0.9500 .
C63 C64 1.381(11) .
C64 H64 0.9500 .
C64 C65 1.387(12) .
C65 C66 1.394(11) .
C65 C68 1.444(11) .
C66 H66 0.9500 .
C66 C67 1.383(12) .
C67 H67 0.9500 .
C69 C70 1.384(11) .
C69 C74 1.374(12) .
C70 H70 0.9500 .
C70 C71 1.391(11) .
C71 H71 0.9500 .
C71 C72 1.380(12) .
C72 C73 1.371(13) .
C72 C75 1.453(11) .
C73 H73 0.9500 .
C73 C74 1.401(12) .
C74 H74 0.9500 .
C76 C77 1.417(12) .
C76 C81 1.423(12) .
C77 C82 1.453(12) .
C77 C78 1.38(2) .
C77 C68A 1.40(2) .
C81 C83 1.443(13) .
C81 C80 1.40(2) .
C81 C66A 1.43(2) .
C82 H82 0.9500 .
C83 H83 0.9500 .
C84 C85 1.417(12) .
C84 C89 1.426(11) .
C85 C86 1.395(11) .
C85 C91 1.454(11) .
C86 H86 0.9500 .
C86 C87 1.400(12) .
C87 C88 1.376(14) .
C87 C92 1.537(12) .
C88 H88 0.9500 .
C88 C89 1.418(12) .
C89 C90 1.428(13) .
C90 H90 0.9500 .
C91 H91 0.9500 .
C92 C0AA 1.49(3) .
C92 C1G 1.46(3) .
C92 C3BA 1.64(2) .
C92 C1H 1.59(3) .
C92 C3BB 1.43(3) .
C92 C147 1.61(4) .
C93 C94 1.425(12) .
C93 C99 1.419(11) .
C94 C96 1.401(12) .
C94 C100 1.452(12) .
C96 H96 0.9500 .
C96 C97 1.378(12) .
C97 C98 1.393(12) .
C97 C102 1.536(12) .
C98 H98 0.9500 .
C98 C99 1.414(11) .
C99 C101 1.439(11) .
C100 H100 0.9500 .
C101 H101 0.9500 .
C102 C103 1.536(14) .
C102 C104 1.528(15) .
C102 C105 1.527(16) .
C103 H10D 0.9800 .
C103 H10E 0.9800 .
C103 H10F 0.9800 .
C104 H10G 0.9800 .
C104 H10H 0.9800 .
C104 H10I 0.9800 .
C105 H10J 0.9800 .
C105 H10K 0.9800 .
C105 H10L 0.9800 .
C106 C107 1.367(13) .
C106 C111 1.398(13) .
C106 B4 1.629(13) .
C107 H107 0.9500 .
C107 C108 1.385(12) .
C108 C109 1.402(12) .
C108 C112 1.479(12) .
C109 H109 0.9500 .
C109 C110 1.410(12) .
C110 C111 1.401(12) .
C110 C119 1.505(12) .
C111 H111 0.9500 .
C112 C113 1.399(12) .
C112 C117 1.384(12) .
C113 H113 0.9500 .
C113 C114 1.389(14) .
C114 H114 0.9500 .
C114 C115 1.394(14) .
C115 C116 1.380(13) .
C115 C118 1.450(14) .
C116 H116 0.9500 .
C116 C117 1.365(13) .
C117 H117 0.9500 .
C119 C120 1.393(12) .
C119 C124 1.370(13) .
C120 H120 0.9500 .
C120 C121 1.367(14) .
C121 H121 0.9500 .
C121 C122 1.389(15) .
C122 C123 1.365(16) .
C122 C6AA 1.45(3) .
C122 C1I 1.46(3) .
C123 H123 0.9500 .
C123 C124 1.403(15) .
C124 H124 0.9500 .
C125 C126 1.407(11) .
C125 C130 1.400(12) .
C125 B3 1.602(12) .
C126 H126 0.9500 .
C126 C127 1.386(12) .
C127 C128 1.371(12) .
C127 C138 1.528(12) .
C128 H128 0.9500 .
C128 C129 1.397(12) .
C129 C130 1.386(12) .
C129 C131 1.506(13) .
C130 H130 0.9500 .
C131 C132 1.426(13) .
C131 C136 1.373(13) .
C132 H132 0.9500 .
C132 C133 1.324(15) .
C133 H133 0.9500 .
C133 C134 1.393(16) .
C134 C135 1.383(15) .
C134 C137 1.446(16) .
C135 H135 0.9500 .
C135 C136 1.394(14) .
C136 H136 0.9500 .
C138 C139 1.399(14) .
C138 C143 1.362(13) .
C139 H139 0.9500 .
C139 C140 1.377(14) .
C140 H140 0.9500 .
C140 C141 1.400(15) .
C141 C142 1.388(14) .
C141 C144 1.435(14) .
C142 H142 0.9500 .
C142 C143 1.384(13) .
C143 H143 0.9500 .
N18 C6AA 1.14(3) .
C0AA H0AA 0.9800 .
C0AA H0AB 0.9800 .
C0AA H0AC 0.9800 .
C0BA C1BA 1.58(4) .
C0BA C7AA 1.75(5) .
C0BA C9AA 1.53(4) .
C0BA C79 1.61(4) .
C1BA H1BA 0.9800 .
C1BA H1BB 0.9800 .
C1BA H1BC 0.9800 .
C1G H1GA 0.9800 .
C1G H1GB 0.9800 .
C1G H1GC 0.9800 .
C3BA H3BA 0.9800 .
C3BA H3BB 0.9800 .
C3BA H3BC 0.9800 .
C7AA H7AA 0.9809 .
C7AA H7AB 0.9809 .
C7AA H7AC 0.9809 .
C9AA H9AA 0.9802 .
C9AA H9AB 0.9802 .
C9AA H9AC 0.9802 .
C21 H21A 0.9800 .
C21 H21B 0.9800 .
C21 H21C 0.9800 .
C21A H21D 0.9800 .
C21A H21E 0.9800 .
C21A H21F 0.9800 .
C23 H23A 0.9800 .
C23 H23B 0.9800 .
C23 H23C 0.9800 .
C33 H33A 0.9816 .
C33 H33B 0.9815 .
C33 H33C 0.9816 .
C34 H34A 0.9800 .
C34 H34B 0.9800 .
C34 H34C 0.9800 .
C35 H35A 0.9800 .
C35 H35B 0.9800 .
C35 H35C 0.9800 .
C35 C32A 1.70(3) .
C78 H78 0.9500 .
C78 C79 1.40(3) .
C79 C80 1.37(3) .
C80 H80 0.9500 .
N18A C1I 1.14(3) .
C1H H1HA 0.9800 .
C1H H1HB 0.9800 .
C1H H1HC 0.9800 .
C3BB H3BD 0.9800 .
C3BB H3BE 0.9800 .
C3BB H3BF 0.9800 .
C22 H22A 0.9800 .
C22 H22B 0.9800 .
C22 H22C 0.9800 .
C22A H22D 0.9800 .
C22A H22E 0.9800 .
C22A H22F 0.9800 .
C23A H23D 0.9800 .
C23A H23E 0.9800 .
C23A H23F 0.9800 .
C66A H66A 0.9500 .
C66A C67A 1.40(3) .
C67A C68A 1.46(3) .
C67A C72A 1.58(4) .
C68A H68A 0.9500 .
C72A C73A 1.51(4) .
C72A C74A 1.73(5) .
C72A C75A 1.46(4) .
C73A H73A 0.9800 .
C73A H73B 0.9800 .
C73A H73C 0.9800 .
C74A H74A 0.9911 .
C74A H74B 0.9912 .
C74A H74C 0.9911 .
C75A H75A 0.9802 .
C75A H75B 0.9802 .
C75A H75C 0.9802 .
C147 H14A 0.9801 .
C147 H14B 0.9801 .
C147 H14C 0.9801 .
O3S N2S 1.13(3) .
O2S N1S 1.12(3) .
O1S N1S 1.23(3) .
O4S N2S 1.18(3) .
N2S C2S 1.49(4) .
N1S C1S 1.49(3) .
C1S H1SA 0.9800 .
C1S H1SB 0.9800 .
C1S H1SC 0.9800 .
C2S H2SA 0.9800 .
C2S H2SB 0.9800 .
C2S H2SC 0.9800 .
N4S O8S 1.16(4) .
N4S O7S 1.06(4) .
N4S C4S 1.58(6) .
C4S H4SA 0.9894 .
C4S H4SB 0.9897 .
C4S H4SC 0.9894 .
O13S H13S 0.8400 .
O13S C8S 1.378(13) .
C8S H8SA 0.9800 .
C8S H8SB 0.9800 .
C8S H8SC 0.9800 .
N6S O11S 1.06(3) .
N6S O12S 1.17(3) .
N6S C6S 1.24(5) .
C6S H6SA 0.9832 .
C6S H6SB 0.9833 .
C6S H6SC 0.9833 .
N10S O1AA 1.15(2) .
N10S O18S 1.20(2) .
N10S C10S 1.36(2) .
N9S O14S 1.22(4) .
N9S O15S 1.27(4) .
N9S C9S 1.36(2) .
C9S H9SA 0.9993 .
C9S H9SB 0.9988 .
C9S H9SC 0.9987 .
C10S H10M 0.9800 .
C10S H10N 0.9800 .
C10S H10O 0.9800 .
O0AA H0AD 0.8771 .
O0AA C16S 1.48(2) .
C16S H16A 0.9800 .
C16S H16B 0.9800 .
C16S H16C 0.9800 .
C32A C34A 1.51(5) .
C32A C33A 1.43(4) .
C35A H35D 0.9800 .
C35A H35E 0.9800 .
C35A H35F 0.9800 .
C34A H34D 0.9800 .
C34A H34E 0.9800 .
C34A H34F 0.9800 .
C33A H33D 0.9800 .
C33A H33E 0.9800 .
C33A H33F 0.9800 .

loop_
_geom_torsion_atom_site_label_1
_geom_torsion_atom_site_label_2
_geom_torsion_atom_site_label_3
_geom_torsion_atom_site_label_4
_geom_torsion
_geom_torsion_site_symmetry_1
Ag1 O7 N5 Zn1 177.4(3) 1_546
Ag1 O7 N5 C30 -4.4(9) 1_546
Ag1 O7 B1 O1 -115.9(5) 1_546
Ag1 O7 B1 O4 116.0(5) 1_546
Ag1 O7 B1 C36 -0.8(7) 1_546
Ag2 O6 N4 Zn2 115.5(4) 1_654
Ag2 O6 N4 C20 -64.7(8) 1_654
Ag2 O6 B2 O3 -65.5(6) 1_654
Ag2 O6 B2 O9 165.6(4) 1_654
Ag2 O6 B2 C56 50.4(7) 1_654
Zn1 O2 C1 C2 23.2(12) .
Zn1 O2 C1 C6 -157.9(6) .
Zn1 O5 C13 C14 8.1(12) .
Zn1 O5 C13 C18 -172.2(6) .
Zn1 O8 C24 C25 -160.7(8) .
Zn1 O8 C24 C29 20.0(14) .
Zn1 N1 C7 C2 4.4(13) .
Zn1 N3 C19 C14 5.5(13) .
Zn1 N5 C30 C29 -0.9(14) .
Zn2 O2 C1 C2 168.2(6) .
Zn2 O2 C1 C6 -13.0(12) .
Zn2 O5 C13 C14 -177.4(6) .
Zn2 O5 C13 C18 2.2(12) .
Zn2 O8 C24 C25 -6.6(15) .
Zn2 O8 C24 C29 174.1(7) .
Zn2 N2 C8 C6 1.3(16) .
Zn2 N4 C20 C18 -0.6(13) .
Zn2 N6 C31 C25 7.1(16) .
Zn3 O11 C84 C85 1.8(12) .
Zn3 O11 C84 C89 -176.6(6) .
Zn3 O14 C76 C77 -2.3(15) .
Zn3 O14 C76 C81 177.9(8) .
Zn3 O17 C93 C94 -153.5(6) .
Zn3 O17 C93 C99 29.3(10) .
Zn3 N12 C91 C85 -5.7(13) .
Zn3 N14 C82 C77 4.3(14) .
Zn3 N16 C101 C99 1.8(12) .
Zn4 O11 C84 C85 175.5(6) .
Zn4 O11 C84 C89 -2.9(12) .
Zn4 O14 C76 C77 -172.2(7) .
Zn4 O14 C76 C81 8.0(15) .
Zn4 O17 C93 C94 -21.9(11) .
Zn4 O17 C93 C99 160.9(6) .
Zn4 N11 C90 C89 -3.7(16) .
Zn4 N13 C83 C81 -2.5(19) .
Zn4 N15 C100 C94 7.6(14) .
O1 N1 C7 C2 -176.2(7) .
O2 C1 C2 C3 -177.8(8) .
O2 C1 C2 C7 0.3(13) .
O2 C1 C6 C5 179.1(9) .
O2 C1 C6 C8 -1.3(14) .
O3 N2 C8 C6 175.1(9) .
O4 N3 C19 C14 -179.2(7) .
O5 C13 C14 C15 176.6(8) .
O5 C13 C14 C19 -2.7(13) .
O5 C13 C18 C17 -177.9(8) .
O5 C13 C18 C20 2.1(13) .
O6 N4 C20 C18 179.6(8) .
O7 N5 C30 C29 -178.7(8) .
O8 C24 C25 C26 179.4(11) .
O8 C24 C25 C31 1.9(17) .
O8 C24 C29 C28 -179.6(11) .
O8 C24 C29 C30 -3.2(15) .
O9 N6 C31 C25 -179.5(10) .
O10 N11 C90 C89 175.5(9) .
O11 C84 C85 C86 179.1(8) .
O11 C84 C85 C91 0.8(12) .
O11 C84 C89 C88 -179.1(8) .
O11 C84 C89 C90 2.3(13) .
O12 N12 C91 C85 178.4(7) .
O13 N13 C83 C81 -179.7(11) .
O14 C76 C77 C82 -2.0(14) .
O14 C76 C77 C78 -171.8(12) .
O14 C76 C77 C68A 162.8(12) .
O14 C76 C81 C83 -0.3(17) .
O14 C76 C81 C80 167.3(13) .
O14 C76 C81 C66A -163.6(13) .
O15 N14 C82 C77 179.6(8) .
O16 N15 C100 C94 179.1(8) .
O17 C93 C94 C96 176.8(8) .
O17 C93 C94 C100 2.0(13) .
O17 C93 C99 C98 -177.8(7) .
O17 C93 C99 C101 -3.5(12) .
O18 N16 C101 C99 -176.6(7) .
N1 O1 B1 O4 73.7(8) .
N1 O1 B1 O7 -53.2(8) .
N1 O1 B1 C36 -167.0(6) .
N2 O3 B2 O6 -57.0(9) .
N2 O3 B2 O9 70.7(9) .
N2 O3 B2 C56 -173.1(7) .
N3 O4 B1 O1 -54.5(9) .
N3 O4 B1 O7 71.7(8) .
N3 O4 B1 C36 -173.3(6) .
N4 O6 B2 O3 75.7(8) .
N4 O6 B2 O9 -53.1(8) .
N4 O6 B2 C56 -168.4(6) .
N5 O7 B1 O1 73.8(8) .
N5 O7 B1 O4 -54.3(8) .
N5 O7 B1 C36 -171.0(6) .
N6 O9 B2 O3 -53.8(9) .
N6 O9 B2 O6 74.6(7) .
N6 O9 B2 C56 -169.9(6) .
N11 O10 B4 O13 71.9(11) .
N11 O10 B4 O16 -55.1(12) .
N11 O10 B4 C106 -172.1(8) .
N12 O12 B3 O15 -60.2(10) .
N12 O12 B3 O18 67.1(9) .
N12 O12 B3 C125 -174.0(7) .
N13 O13 B4 O10 -55.8(12) .
N13 O13 B4 O16 71.6(11) .
N13 O13 B4 C106 -170.2(8) .
N14 O15 B3 O12 66.5(10) .
N14 O15 B3 O18 -60.9(9) .
N14 O15 B3 C125 -177.1(7) .
N15 O16 B4 O10 63.1(10) .
N15 O16 B4 O13 -64.1(10) .
N15 O16 B4 C106 178.1(7) .
N16 O18 B3 O12 -58.5(9) .
N16 O18 B3 O15 68.6(8) .
N16 O18 B3 C125 -177.6(6) .
C1 C2 C3 C4 -0.8(14) .
C1 C2 C7 N1 -14.0(14) .
C1 C6 C8 N2 7.0(16) .
C2 C1 C6 C5 -2.1(13) .
C2 C1 C6 C8 177.6(8) .
C2 C3 C4 C5 -2.9(14) .
C2 C3 C4 C9 176.7(9) .
C2BA C16 C17 C18 -179.3(9) .
C3 C2 C7 N1 164.2(8) .
C3 C4 C5 C6 4.2(15) .
C3 C4 C9 C10 -14.2(15) .
C3 C4 C9 C11 -131.8(11) .
C3 C4 C9 C12 108.1(12) .
C4 C5 C6 C1 -1.8(16) .
C4 C5 C6 C8 178.6(10) .
C5 C4 C9 C10 165.3(11) .
C5 C4 C9 C11 47.7(14) .
C5 C4 C9 C12 -72.4(13) .
C5 C6 C8 N2 -173.3(10) .
C6 C1 C2 C3 3.3(12) .
C6 C1 C2 C7 -178.6(8) .
C7 C2 C3 C4 -179.0(9) .
C9 C4 C5 C6 -175.4(10) .
C13 C14 C15 C16 2.8(13) .
C13 C14 C19 N3 -4.0(13) .
C13 C18 C20 N4 -2.9(14) .
C14 C13 C18 C17 1.8(12) .
C14 C13 C18 C20 -178.2(8) .
C14 C15 C16 C2BA 178.0(8) .
C14 C15 C16 C17 -1.2(14) .
C15 C14 C19 N3 176.6(8) .
C15 C16 C17 C18 -0.1(14) .
C16 C17 C18 C13 -0.2(14) .
C16 C17 C18 C20 179.8(9) .
C17 C18 C20 N4 177.1(9) .
C18 C13 C14 C15 -3.0(12) .
C18 C13 C14 C19 177.7(7) .
C19 C14 C15 C16 -177.8(8) .
C24 C25 C26 C27 2(2) .
C24 C25 C31 N6 -2.4(18) .
C24 C29 C30 N5 -6.0(16) .
C25 C24 C29 C28 1.0(16) .
C25 C24 C29 C30 177.4(10) .
C25 C26 C27 C28 -1(2) .
C25 C26 C27 C32 -160.6(14) .
C25 C26 C27 C32A 159.1(18) .
C26 C25 C31 N6 180.0(12) .
C26 C27 C28 C29 1(2) .
C26 C27 C32 C33 105(2) .
C26 C27 C32 C34 -140.2(18) .
C26 C27 C32 C35A -44(2) .
C26 C27 C32A C35 48(3) .
C26 C27 C32A C34A -107(3) .
C26 C27 C32A C33A 146(2) .
C27 C28 C29 C24 -1(2) .
C27 C28 C29 C30 -177.7(13) .
C28 C27 C32 C33 -54(2) .
C28 C27 C32 C34 61.1(19) .
C28 C27 C32 C35A 157.1(16) .
C28 C27 C32A C35 -152.4(17) .
C28 C27 C32A C34A 53(3) .
C28 C27 C32A C33A -55(3) .
C28 C29 C30 N5 170.6(11) .
C29 C24 C25 C26 -1.2(17) .
C29 C24 C25 C31 -178.7(10) .
C31 C25 C26 C27 179.2(14) .
C32 C27 C28 C29 161.3(14) .
C32 C27 C32A C35 -55.3(19) .
C32 C27 C32A C34A 150(4) .
C32 C27 C32A C33A 42(2) .
C36 C37 C38 C39 0.1(13) .
C36 C37 C38 C42 178.2(8) .
C37 C36 C41 C40 0.5(13) .
C37 C36 B1 O1 53.6(10) .
C37 C36 B1 O4 176.7(7) .
C37 C36 B1 O7 -63.9(9) .
C37 C38 C39 C40 1.3(14) .
C37 C38 C42 C43 148.1(9) .
C37 C38 C42 C47 -26.6(13) .
C38 C39 C40 C41 -1.8(14) .
C38 C39 C40 C49 175.4(8) .
C38 C42 C43 C44 -179.8(10) .
C38 C42 C47 C46 179.8(9) .
C39 C38 C42 C43 -33.9(12) .
C39 C38 C42 C47 151.4(9) .
C39 C40 C41 C36 0.9(13) .
C39 C40 C49 C50 -142.7(9) .
C39 C40 C49 C54 40.7(12) .
C40 C49 C50 C51 -178.4(8) .
C40 C49 C54 C53 177.8(8) .
C41 C36 C37 C38 -1.0(13) .
C41 C36 B1 O1 -126.4(8) .
C41 C36 B1 O4 -3.3(11) .
C41 C36 B1 O7 116.1(8) .
C41 C40 C49 C50 34.5(12) .
C41 C40 C49 C54 -142.1(9) .
C42 C38 C39 C40 -176.8(8) .
C42 C43 C44 C45 2.2(17) .
C43 C42 C47 C46 5.4(16) .
C43 C44 C45 C46 0.3(17) .
C43 C44 C45 C48 179.7(10) .
C44 C45 C46 C47 -0.2(17) .
C45 C46 C47 C42 -2.6(18) .
C47 C42 C43 C44 -5.2(16) .
C48 C45 C46 C47 -179.6(10) .
C49 C40 C41 C36 -176.3(8) .
C49 C50 C51 C52 1.1(14) .
C50 C49 C54 C53 1.5(15) .
C50 C51 C52 C53 0.1(15) .
C50 C51 C52 C55 -179.6(9) .
C51 C52 C53 C54 -0.5(16) .
C52 C53 C54 C49 -0.3(15) .
C54 C49 C50 C51 -2.0(14) .
C55 C52 C53 C54 179.2(10) .
C56 C57 C58 C59 -0.8(13) .
C56 C57 C58 C69 -179.7(8) .
C57 C56 C61 C60 -0.5(13) .
C57 C56 B2 O3 143.2(8) .
C57 C56 B2 O6 22.8(11) .
C57 C56 B2 O9 -95.8(9) .
C57 C58 C59 C60 0.2(13) .
C57 C58 C69 C70 31.3(13) .
C57 C58 C69 C74 -146.8(10) .
C58 C59 C60 C61 0.1(12) .
C58 C59 C60 C62 179.5(8) .
C58 C69 C70 C71 177.2(8) .
C58 C69 C74 C73 -176.4(10) .
C59 C58 C69 C70 -147.6(9) .
C59 C58 C69 C74 34.4(13) .
C59 C60 C61 C56 0.0(13) .
C59 C60 C62 C63 -36.7(11) .
C59 C60 C62 C67 144.5(8) .
C60 C62 C63 C64 -177.3(7) .
C60 C62 C67 C66 177.7(8) .
C61 C56 C57 C58 0.9(13) .
C61 C56 B2 O3 -35.1(11) .
C61 C56 B2 O6 -155.5(8) .
C61 C56 B2 O9 85.9(9) .
C61 C60 C62 C63 142.7(8) .
C61 C60 C62 C67 -36.2(11) .
C62 C60 C61 C56 -179.3(8) .
C62 C63 C64 C65 -0.1(13) .
C63 C62 C67 C66 -1.2(12) .
C63 C64 C65 C66 -1.8(13) .
C63 C64 C65 C68 178.4(8) .
C64 C65 C66 C67 2.2(13) .
C65 C66 C67 C62 -0.7(13) .
C67 C62 C63 C64 1.6(12) .
C68 C65 C66 C67 -178.0(8) .
C69 C58 C59 C60 179.1(8) .
C69 C70 C71 C72 0.2(13) .
C70 C69 C74 C73 5.5(15) .
C70 C71 C72 C73 3.6(14) .
C70 C71 C72 C75 -176.3(8) .
C71 C72 C73 C74 -2.8(16) .
C72 C73 C74 C69 -1.9(17) .
C74 C69 C70 C71 -4.7(14) .
C75 C72 C73 C74 177.1(10) .
C76 C77 C82 N14 1.1(15) .
C76 C77 C78 C79 -8(2) .
C76 C77 C68A C67A 13(2) .
C76 C81 C83 N13 -2(2) .
C76 C81 C80 C79 18(3) .
C76 C81 C66A C67A -11(3) .
C77 C76 C81 C83 179.9(10) .
C77 C76 C81 C80 -12.5(17) .
C77 C76 C81 C66A 16.6(17) .
C77 C78 C79 C0BA -154(2) .
C77 C78 C79 C80 11(3) .
C81 C76 C77 C82 177.8(9) .
C81 C76 C77 C78 8.1(16) .
C81 C76 C77 C68A -17.4(16) .
C81 C66A C67A C68A 6(3) .
C81 C66A C67A C72A 179(2) .
C82 C77 C78 C79 -178.1(16) .
C82 C77 C68A C67A 178.8(15) .
C83 C81 C80 C79 -174.1(18) .
C83 C81 C66A C67A -175.8(17) .
C84 C85 C86 C87 0.8(13) .
C84 C85 C91 N12 1.3(13) .
C84 C89 C90 N11 0.9(15) .
C85 C84 C89 C88 2.4(12) .
C85 C84 C89 C90 -176.2(8) .
C85 C86 C87 C88 1.0(13) .
C85 C86 C87 C92 -179.2(9) .
C86 C85 C91 N12 -177.1(8) .
C86 C87 C88 C89 -1.0(14) .
C86 C87 C92 C0AA 71.2(16) .
C86 C87 C92 C1G -161.4(16) .
C86 C87 C92 C3BA -43.4(15) .
C86 C87 C92 C1H 53.5(15) .
C86 C87 C92 C3BB -70.3(16) .
C86 C87 C92 C147 171.8(15) .
C87 C88 C89 C84 -0.7(14) .
C87 C88 C89 C90 178.0(9) .
C88 C87 C92 C0AA -109.0(15) .
C88 C87 C92 C1G 18.4(19) .
C88 C87 C92 C3BA 136.4(13) .
C88 C87 C92 C1H -126.7(14) .
C88 C87 C92 C3BB 109.5(15) .
C88 C87 C92 C147 -8.4(18) .
C88 C89 C90 N11 -177.8(9) .
C89 C84 C85 C86 -2.5(12) .
C89 C84 C85 C91 179.3(8) .
C91 C85 C86 C87 179.2(8) .
C92 C87 C88 C89 179.2(9) .
C93 C94 C96 C97 2.6(14) .
C93 C94 C100 N15 5.0(15) .
C93 C99 C101 N16 -12.5(12) .
C94 C93 C99 C98 4.9(11) .
C94 C93 C99 C101 179.2(7) .
C94 C96 C97 C98 1.8(14) .
C94 C96 C97 C102 -174.0(9) .
C96 C94 C100 N15 -170.0(9) .
C96 C97 C98 C99 -2.8(13) .
C96 C97 C102 C103 179.4(10) .
C96 C97 C102 C104 58.2(13) .
C96 C97 C102 C105 -59.6(12) .
C97 C98 C99 C93 -0.6(12) .
C97 C98 C99 C101 -175.3(8) .
C98 C97 C102 C103 3.9(14) .
C98 C97 C102 C104 -117.3(11) .
C98 C97 C102 C105 125.0(10) .
C98 C99 C101 N16 162.0(8) .
C99 C93 C94 C96 -5.9(12) .
C99 C93 C94 C100 179.3(8) .
C100 C94 C96 C97 177.9(9) .
C102 C97 C98 C99 172.8(8) .
C106 C107 C108 C109 -3.0(13) .
C106 C107 C108 C112 174.9(8) .
C107 C106 C111 C110 -2.8(13) .
C107 C106 B4 O10 40.0(11) .
C107 C106 B4 O13 159.3(9) .
C107 C106 B4 O16 -80.2(11) .
C107 C108 C109 C110 0.4(12) .
C107 C108 C112 C113 -18.7(12) .
C107 C108 C112 C117 163.3(8) .
C108 C109 C110 C111 0.8(12) .
C108 C109 C110 C119 179.3(8) .
C108 C112 C113 C114 178.0(9) .
C108 C112 C117 C116 -177.8(9) .
C109 C108 C112 C113 159.2(9) .
C109 C108 C112 C117 -18.9(13) .
C109 C110 C111 C106 0.4(13) .
C109 C110 C119 C120 15.2(12) .
C109 C110 C119 C124 -164.0(9) .
C110 C119 C120 C121 -179.5(9) .
C110 C119 C124 C123 -178.8(10) .
C111 C106 C107 C108 4.1(14) .
C111 C106 B4 O10 -133.8(9) .
C111 C106 B4 O13 -14.5(12) .
C111 C106 B4 O16 106.0(10) .
C111 C110 C119 C120 -166.3(8) .
C111 C110 C119 C124 14.5(13) .
C112 C108 C109 C110 -177.5(7) .
C112 C113 C114 C115 0.3(16) .
C113 C112 C117 C116 4.1(13) .
C113 C114 C115 C116 3.1(16) .
C113 C114 C115 C118 -174.4(10) .
C114 C115 C116 C117 -2.9(15) .
C115 C116 C117 C112 -0.8(15) .
C117 C112 C113 C114 -3.8(14) .
C118 C115 C116 C117 174.6(9) .
C119 C110 C111 C106 -178.2(8) .
C119 C120 C121 C122 -2.5(16) .
C120 C119 C124 C123 2.1(16) .
C120 C121 C122 C123 3.7(18) .
C120 C121 C122 C6AA -164.8(16) .
C120 C121 C122 C1I 167.8(14) .
C121 C122 C123 C124 -2.0(19) .
C121 C122 C1I N18A 141(12) .
C122 C123 C124 C119 -0.9(19) .
C123 C122 C1I N18A -55(13) .
C124 C119 C120 C121 -0.4(14) .
C125 C126 C127 C128 2.7(13) .
C125 C126 C127 C138 -176.0(8) .
C126 C125 C130 C129 1.2(13) .
C126 C125 B3 O12 -40.0(11) .
C126 C125 B3 O15 -158.9(8) .
C126 C125 B3 O18 81.7(10) .
C126 C127 C128 C129 -1.8(13) .
C126 C127 C138 C139 27.0(12) .
C126 C127 C138 C143 -155.3(9) .
C127 C128 C129 C130 0.6(13) .
C127 C128 C129 C131 -178.8(8) .
C127 C138 C139 C140 178.6(9) .
C127 C138 C143 C142 -178.4(9) .
C128 C127 C138 C139 -151.7(9) .
C128 C127 C138 C143 26.0(13) .
C128 C129 C130 C125 -0.4(13) .
C128 C129 C131 C132 -32.1(14) .
C128 C129 C131 C136 152.7(10) .
C129 C131 C132 C133 -177.2(11) .
C129 C131 C136 C135 176.8(10) .
C130 C125 C126 C127 -2.4(13) .
C130 C125 B3 O12 142.4(8) .
C130 C125 B3 O15 23.5(11) .
C130 C125 B3 O18 -95.9(9) .
C130 C129 C131 C132 148.5(10) .
C130 C129 C131 C136 -26.7(14) .
C131 C129 C130 C125 179.1(8) .
C131 C132 C133 C134 2(2) .
C132 C131 C136 C135 1.4(16) .
C132 C133 C134 C135 -1(2) .
C132 C133 C134 C137 178.0(12) .
C133 C134 C135 C136 0.3(18) .
C134 C135 C136 C131 -0.7(17) .
C136 C131 C132 C133 -1.9(18) .
C137 C134 C135 C136 -178.5(11) .
C138 C127 C128 C129 176.9(8) .
C138 C139 C140 C141 -0.7(15) .
C139 C138 C143 C142 -0.7(15) .
C139 C140 C141 C142 0.5(15) .
C139 C140 C141 C144 179.7(10) .
C140 C141 C142 C143 -0.3(15) .
C141 C142 C143 C138 0.4(15) .
C143 C138 C139 C140 0.8(14) .
C144 C141 C142 C143 -179.6(10) .
B1 O1 N1 Zn1 -17.5(8) .
B1 O1 N1 C7 162.9(7) .
B1 O4 N3 Zn1 -13.3(8) .
B1 O4 N3 C19 170.7(7) .
B1 O7 N5 Zn1 -14.8(7) .
B1 O7 N5 C30 163.4(7) .
B1 C36 C37 C38 179.0(8) .
B1 C36 C41 C40 -179.6(8) .
B2 O3 N2 Zn2 -12.4(9) .
B2 O3 N2 C8 172.9(8) .
B2 O6 N4 Zn2 -17.6(8) .
B2 O6 N4 C20 162.3(7) .
B2 O9 N6 Zn2 -15.2(8) .
B2 O9 N6 C31 170.4(8) .
B2 C56 C57 C58 -177.5(8) .
B2 C56 C61 C60 177.9(8) .
B3 O12 N12 Zn3 -4.0(9) .
B3 O12 N12 C91 172.5(7) .
B3 O15 N14 Zn3 -3.6(9) .
B3 O15 N14 C82 -179.8(8) .
B3 O18 N16 Zn3 -10.3(8) .
B3 O18 N16 C101 168.3(7) .
B3 C125 C126 C127 179.9(8) .
B3 C125 C130 C129 178.9(8) .
B4 O10 N11 Zn4 -12.7(11) .
B4 O10 N11 C90 167.9(9) .
B4 O13 N13 Zn4 -10.8(12) .
B4 O13 N13 C83 166.8(10) .
B4 O16 N15 Zn4 -1.4(10) .
B4 O16 N15 C100 -174.0(8) .
B4 C106 C107 C108 -169.9(8) .
B4 C106 C111 C110 171.2(8) .
C0BA C79 C80 C81 147(2) .
C1BA C0BA C79 C78 -155(2) .
C1BA C0BA C79 C80 41(3) .
C6AA C122 C123 C124 167.8(15) .
C6AA C122 C1I N18A 20(11) .
C7AA C0BA C79 C78 75(3) .
C7AA C0BA C79 C80 -88(3) .
C9AA C0BA C79 C78 -47(3) .
C9AA C0BA C79 C80 149(2) .
C21 C2BA C16 C15 129.7(12) .
C21 C2BA C16 C17 -51.2(15) .
C21A C2BA C16 C15 4.4(17) .
C21A C2BA C16 C17 -176.5(14) .
C23 C2BA C16 C15 -114.4(15) .
C23 C2BA C16 C17 64.7(16) .
C78 C77 C82 N14 171.3(12) .
C78 C77 C68A C67A -84(4) .
C78 C79 C80 C81 -17(3) .
C80 C81 C83 N13 -169.7(14) .
C80 C81 C66A C67A 81(3) .
C1I C122 C123 C124 -164.9(16) .
C22 C2BA C16 C15 41.6(16) .
C22 C2BA C16 C17 -139.3(13) .
C22A C2BA C16 C15 -75.5(16) .
C22A C2BA C16 C17 103.6(15) .
C23A C2BA C16 C15 165.9(12) .
C23A C2BA C16 C17 -14.9(15) .
C66A C81 C83 N13 162.0(14) .
C66A C81 C80 C79 -84(3) .
C66A C67A C68A C77 -7(3) .
C66A C67A C72A C73A 28(4) .
C66A C67A C72A C74A -105(3) .
C66A C67A C72A C75A 140(3) .
C68A C77 C82 N14 -164.4(12) .
C68A C77 C78 C79 89(4) .
C68A C67A C72A C73A -158(2) .
C68A C67A C72A C74A 68(3) .
C68A C67A C72A C75A -46(3) .
C72A C67A C68A C77 179(2) .
C32A C27 C28 C29 -159.6(18) .
C32A C27 C32 C33 -156(3) .
C32A C27 C32 C34 -41(2) .
C32A C27 C32 C35A 55(2) .

loop_
_platon_squeeze_void_nr
_platon_squeeze_void_average_x
_platon_squeeze_void_average_y
_platon_squeeze_void_average_z
_platon_squeeze_void_volume
_platon_squeeze_void_count_electrons
_platon_squeeze_void_content
1 0.203 -0.216 0.258 182 20 ' '
2 0.051 0.261 0.429 232 23 ' '
3 -0.076 0.460 0.747 67 13 ' '
4 0.615 0.786 0.392 61 8 ' '
